data_4081564
loop_
_publ_author_name
'Abdulmalic, Mohammad A.'
'Aliabadi, Azar'
'Petr, Andreas Kurt'
'Krupskaya, Yulia'
'Kataev, Vladislav'
'B\"uchner, Bernd'
'Hahn, Torsten'
'Kortus, Jens'
'Y\'eche, Nicolas'
'Klauss, Hans-Henning'
'R\"uffer, Tobias'

_publ_section_title
;
 Redox-Active Ferrocene as a Tuning Functionality for Magnetic
 Superexchange Interactions of Bis(oxamato) Type Complexes
;
_journal_issue 20
_journal_name_full Organometallics
_journal_page_first 5988
_journal_paper_doi 10.1021/om4005115
_journal_volume 32
_journal_year 2013
_chemical_formula_moiety '2(C15 H11 Cu Fe N3 O5), 4(C16 H36 N), C H4 O,'
_chemical_formula_sum 'C95 H172 Cu2 Fe2 N10 O12'
_chemical_formula_weight 1885.21
_chemical_name_systematic
;
 ?
;
_space_group_IT_number 2
_symmetry_cell_setting triclinic
_symmetry_space_group_name_Hall '-P 1'
_symmetry_space_group_name_H-M 'P -1'
_atom_sites_solution_hydrogens geom
_atom_sites_solution_primary direct
_atom_sites_solution_secondary difmap
_audit_creation_method SHELXL-97
_cell_angle_alpha 89.530(2)
_cell_angle_beta 86.915(2)
_cell_angle_gamma 88.074(2)
_cell_formula_units_Z 2
_cell_length_a 13.4043(3)
_cell_length_b 15.4356(4)
_cell_length_c 24.2860(6)
_cell_measurement_reflns_used 20098
_cell_measurement_temperature 110
_cell_measurement_theta_max 24.9995
_cell_measurement_theta_min 3.0073
_cell_volume 5014.6(2)
_computing_cell_refinement
;
CrysAlisPro, Oxford Diffraction Ltd.,
Version 1.171.33.64 (release 22-03-2010 CrysAlis171 .NET)
(compiled Mar 22 2010,13:57:49)
;
_computing_data_collection
;
CrysAlisPro, Oxford Diffraction Ltd.,
Version 1.171.33.64 (release 22-03-2010 CrysAlis171 .NET)
(compiled Mar 22 2010,13:57:49)
;
_computing_data_reduction
;
CrysAlisPro, Oxford Diffraction Ltd.,
Version 1.171.33.64 (release 22-03-2010 CrysAlis171 .NET)
(compiled Mar 22 2010,13:57:49)
;
_computing_structure_refinement 'SHELXL-97 (Sheldrick, 1997)'
_computing_structure_solution 'SHELXS-97 (Sheldrick, 1997)'
_diffrn_ambient_temperature 110
_diffrn_measured_fraction_theta_full 0.993
_diffrn_measured_fraction_theta_max 0.993
_diffrn_measurement_device_type 'oxford gemini s'
_diffrn_measurement_method '\w scans'
_diffrn_radiation_monochromator graphite
_diffrn_radiation_source 'fine-focus sealed tube'
_diffrn_radiation_type MoK\a
_diffrn_radiation_wavelength 0.71073
_diffrn_reflns_av_R_equivalents 0.0262
_diffrn_reflns_av_sigmaI/netI 0.0500
_diffrn_reflns_limit_h_max 15
_diffrn_reflns_limit_h_min -15
_diffrn_reflns_limit_k_max 17
_diffrn_reflns_limit_k_min -18
_diffrn_reflns_limit_l_max 28
_diffrn_reflns_limit_l_min -28
_diffrn_reflns_number 38740
_diffrn_reflns_theta_full 25.00
_diffrn_reflns_theta_max 25.00
_diffrn_reflns_theta_min 3.01
_diffrn_standards_decay_% 0
_diffrn_standards_interval_count 50
_diffrn_standards_interval_time 5
_diffrn_standards_number 2
_exptl_absorpt_coefficient_mu 0.763
_exptl_absorpt_correction_T_max 1.00000
_exptl_absorpt_correction_T_min 0.89580
_exptl_absorpt_correction_type multi-scan
_exptl_absorpt_process_details
;
CrysAlisPro, Oxford Diffraction Ltd.,
Version 1.171.33.64 (release 22-03-2010 CrysAlis171 .NET)
(compiled Mar 22 2010,13:57:49)
Empirical absorption correction using spherical harmonics,
 implemented in SCALE3 ABSPACK scaling algorithm.
;
_exptl_crystal_colour brown
_exptl_crystal_density_diffrn 1.249
_exptl_crystal_density_method 'not measured'
_exptl_crystal_description block
_exptl_crystal_F_000 2036
_exptl_crystal_size_max 0.3
_exptl_crystal_size_mid 0.3
_exptl_crystal_size_min 0.2
_refine_diff_density_max 1.126
_refine_diff_density_min -0.814
_refine_diff_density_rms 0.052
_refine_ls_extinction_method none
_refine_ls_goodness_of_fit_ref 0.969
_refine_ls_hydrogen_treatment mixed
_refine_ls_matrix_type full
_refine_ls_number_parameters 1166
_refine_ls_number_reflns 17535
_refine_ls_number_restraints 301
_refine_ls_restrained_S_all 0.967
_refine_ls_R_factor_all 0.0562
_refine_ls_R_factor_gt 0.0379
_refine_ls_shift/su_max 0.049
_refine_ls_shift/su_mean 0.002
_refine_ls_structure_factor_coef Fsqd
_refine_ls_weighting_details 'calc w=1/[\s^2^(Fo^2^)+(0.0563P)^2^+0.0000P] where P=(Fo^2^+2Fc^2^)/3'
_refine_ls_weighting_scheme calc
_refine_ls_wR_factor_gt 0.0933
_refine_ls_wR_factor_ref 0.0963
_reflns_number_gt 12543
_reflns_number_total 17535
_reflns_threshold_expression >2sigma(I)
_cod_data_source_file om4005115_si_004.cif
_cod_data_source_block abdul112_=_6A
_cod_original_sg_symbol_H-M P-1
_cod_database_code 4081564

loop_
_symmetry_equiv_pos_as_xyz
'x, y, z'
'-x, -y, -z'

loop_
_atom_site_label
_atom_site_type_symbol
_atom_site_fract_x
_atom_site_fract_y
_atom_site_fract_z
_atom_site_U_iso_or_equiv
_atom_site_adp_type
_atom_site_occupancy
_atom_site_symmetry_multiplicity
_atom_site_calc_flag
_atom_site_refinement_flags
_atom_site_disorder_assembly
_atom_site_disorder_group
C1 C 0.52593(19) 0.85055(15) 0.63937(11) 0.0300(6) Uani 1 1 d . . .
C129 C 0.1521(2) 0.8744(2) 0.64277(15) 0.0640(10) Uani 1 1 d . . .
H1A1 H 0.0905 0.8836 0.6643 0.096 Uiso 1 1 calc R . .
H1A2 H 0.1574 0.8155 0.6304 0.096 Uiso 1 1 calc R . .
H1A3 H 0.1533 0.9128 0.6115 0.096 Uiso 1 1 calc R . .
C2 C 0.45912(19) 0.81156(16) 0.59634(11) 0.0327(6) Uani 1 1 d . . .
C3 C 0.82487(19) 0.65968(15) 0.53446(10) 0.0305(6) Uani 1 1 d . . .
C4 C 0.7675(2) 0.67469(17) 0.48157(11) 0.0394(7) Uani 1 1 d . . .
C15 C 0.4541(2) 0.7368(2) 0.51169(12) 0.0496(8) Uani 1 1 d . . .
H5A H 0.4994 0.7115 0.4839 0.074 Uiso 1 1 calc R . .
H5B H 0.4127 0.7808 0.4953 0.074 Uiso 1 1 calc R . .
H5C H 0.4128 0.6927 0.5279 0.074 Uiso 1 1 calc R . .
C5 C 0.69276(18) 0.86075(14) 0.66519(10) 0.0287(6) Uani 1 1 d . . .
C9 C 0.69170(19) 0.84901(16) 0.72357(11) 0.0330(6) Uani 1 1 d . . .
H8 H 0.6421 0.8226 0.7453 0.040 Uiso 1 1 calc R . .
C8 C 0.7794(2) 0.88470(16) 0.74245(12) 0.0384(7) Uani 1 1 d . . .
H9 H 0.7970 0.8861 0.7789 0.046 Uiso 1 1 calc R . .
C7 C 0.8358(2) 0.91796(16) 0.69641(12) 0.0379(7) Uani 1 1 d . . .
H10 H 0.8968 0.9448 0.6973 0.045 Uiso 1 1 calc R . .
C6 C 0.78242(19) 0.90291(15) 0.64873(11) 0.0336(6) Uani 1 1 d . . .
H11 H 0.8026 0.9180 0.6128 0.040 Uiso 1 1 calc R . .
C10 C 0.82960(18) 0.69479(14) 0.62804(10) 0.0261(6) Uani 1 1 d . . .
C013 C 0.3624(2) 0.89259(18) 0.32143(13) 0.0539(8) Uani 1 1 d . . .
H01A H 0.3683 0.9550 0.3198 0.065 Uiso 1 1 calc R . .
H01B H 0.3641 0.8715 0.2839 0.065 Uiso 1 1 calc R . .
C14 C 0.92506(18) 0.72691(15) 0.63838(10) 0.0295(6) Uani 1 1 d . . .
H13 H 0.9686 0.7528 0.6126 0.035 Uiso 1 1 calc R . .
C13 C 0.94208(19) 0.71262(16) 0.69487(11) 0.0335(6) Uani 1 1 d . . .
H14 H 0.9989 0.7274 0.7125 0.040 Uiso 1 1 calc R . .
C12 C 0.85755(19) 0.67193(15) 0.71997(11) 0.0333(6) Uani 1 1 d . . .
H15 H 0.8492 0.6556 0.7568 0.040 Uiso 1 1 calc R . .
C11 C 0.78800(18) 0.66066(14) 0.67866(10) 0.0287(6) Uani 1 1 d . . .
H16 H 0.7261 0.6354 0.6837 0.034 Uiso 1 1 calc R . .
C3' C 0.79189(17) 0.36007(15) 0.96573(10) 0.0264(6) Uani 1 1 d . . .
C4' C 0.76416(18) 0.29681(15) 1.01301(11) 0.0271(6) Uani 1 1 d . . .
C1' C 0.48703(17) 0.23026(15) 0.85988(10) 0.0250(5) Uani 1 1 d . . .
C2' C 0.44227(17) 0.20339(14) 0.91679(10) 0.0226(5) Uani 1 1 d . . .
C15' C 0.47213(18) 0.18204(16) 1.01106(10) 0.0295(6) Uani 1 1 d . . .
H22A H 0.5229 0.1924 1.0364 0.044 Uiso 1 1 calc R . .
H22B H 0.4612 0.1210 1.0095 0.044 Uiso 1 1 calc R . .
H22C H 0.4111 0.2121 1.0232 0.044 Uiso 1 1 calc R . .
C10' C 0.74619(18) 0.41456(15) 0.87984(10) 0.0290(6) Uani 1 1 d . . .
C14' C 0.6729(2) 0.47086(16) 0.85688(11) 0.0360(6) Uani 1 1 d . . .
H24 H 0.6073 0.4794 0.8707 0.043 Uiso 1 1 calc R . .
C13' C 0.7169(2) 0.51193(17) 0.80927(12) 0.0444(7) Uani 1 1 d . . .
H25 H 0.6854 0.5519 0.7866 0.053 Uiso 1 1 calc R . .
C12' C 0.8174(2) 0.48101(16) 0.80269(11) 0.0392(7) Uani 1 1 d . . .
H26 H 0.8635 0.4975 0.7749 0.047 Uiso 1 1 calc R . .
C11' C 0.83597(19) 0.42104(15) 0.84536(11) 0.0331(6) Uani 1 1 d . . .
H27 H 0.8961 0.3909 0.8503 0.040 Uiso 1 1 calc R . .
C5' C 0.63247(18) 0.27632(16) 0.81069(10) 0.0304(6) Uani 1 1 d . . .
C6' C 0.6015(2) 0.33046(18) 0.76696(11) 0.0397(7) Uani 1 1 d . . .
H29 H 0.5388 0.3577 0.7648 0.048 Uiso 1 1 calc R . .
C7' C 0.6822(2) 0.3362(2) 0.72693(12) 0.0471(7) Uani 1 1 d . . .
H30 H 0.6817 0.3676 0.6941 0.057 Uiso 1 1 calc R . .
C8' C 0.7630(2) 0.28587(18) 0.74561(11) 0.0434(7) Uani 1 1 d . . .
H31 H 0.8254 0.2782 0.7273 0.052 Uiso 1 1 calc R . .
C9' C 0.73312(19) 0.24883(16) 0.79712(11) 0.0341(6) Uani 1 1 d . . .
H32 H 0.7726 0.2127 0.8185 0.041 Uiso 1 1 calc R . .
C65 C 0.10048(17) 0.45808(14) 0.93402(10) 0.0238(5) Uani 1 1 d . . .
H65A H 0.0324 0.4405 0.9419 0.029 Uiso 1 1 calc R . .
H65B H 0.1110 0.5078 0.9569 0.029 Uiso 1 1 calc R . .
C66 C 0.11049(18) 0.48656(15) 0.87431(10) 0.0284(6) Uani 1 1 d . . .
H66A H 0.0892 0.4410 0.8508 0.034 Uiso 1 1 calc R . .
H66B H 0.1798 0.4980 0.8641 0.034 Uiso 1 1 calc R . .
C67 C 0.04570(19) 0.56850(15) 0.86677(11) 0.0323(6) Uani 1 1 d . . .
H67A H -0.0240 0.5549 0.8739 0.039 Uiso 1 1 calc R . .
H67B H 0.0624 0.6112 0.8936 0.039 Uiso 1 1 calc R . .
C68 C 0.0593(2) 0.60671(18) 0.80974(12) 0.0439(7) Uani 1 1 d . . .
H68A H 0.0170 0.6578 0.8069 0.066 Uiso 1 1 calc R . .
H68B H 0.0419 0.5650 0.7831 0.066 Uiso 1 1 calc R . .
H68C H 0.1278 0.6217 0.8029 0.066 Uiso 1 1 calc R . .
C69 C 0.27802(16) 0.40145(14) 0.93215(10) 0.0245(5) Uani 1 1 d . . .
H69A H 0.2832 0.4000 0.8922 0.029 Uiso 1 1 calc R . .
H69B H 0.3206 0.3546 0.9454 0.029 Uiso 1 1 calc R . .
C70 C 0.31820(17) 0.48687(15) 0.95077(10) 0.0249(5) Uani 1 1 d . . .
H70A H 0.2725 0.5342 0.9416 0.030 Uiso 1 1 calc R . .
H70B H 0.3234 0.4859 0.9905 0.030 Uiso 1 1 calc R . .
C71 C 0.42028(18) 0.50096(15) 0.92264(11) 0.0320(6) Uani 1 1 d . . .
H71A H 0.4146 0.5011 0.8830 0.038 Uiso 1 1 calc R . .
H71B H 0.4654 0.4532 0.9319 0.038 Uiso 1 1 calc R . .
C72 C 0.46437(19) 0.58621(16) 0.93964(12) 0.0384(7) Uani 1 1 d . . .
H72A H 0.5293 0.5919 0.9216 0.058 Uiso 1 1 calc R . .
H72B H 0.4701 0.5864 0.9789 0.058 Uiso 1 1 calc R . .
H72C H 0.4214 0.6338 0.9292 0.058 Uiso 1 1 calc R . .
C73 C 0.15873(18) 0.37915(15) 1.01340(10) 0.0267(5) Uani 1 1 d . . .
H73A H 0.0909 0.3627 1.0235 0.032 Uiso 1 1 calc R . .
H73B H 0.1671 0.4365 1.0281 0.032 Uiso 1 1 calc R . .
C74 C 0.23047(19) 0.31610(15) 1.04082(10) 0.0312(6) Uani 1 1 d . . .
H74A H 0.2278 0.2595 1.0240 0.037 Uiso 1 1 calc R . .
H74B H 0.2982 0.3360 1.0353 0.037 Uiso 1 1 calc R . .
C75 C 0.2035(2) 0.30877(17) 1.10202(11) 0.0419(7) Uani 1 1 d . . .
H75A H 0.1393 0.2818 1.1074 0.050 Uiso 1 1 calc R . .
H75B H 0.1971 0.3664 1.1177 0.050 Uiso 1 1 calc R . .
C76 C 0.2818(2) 0.2555(2) 1.13240(12) 0.0540(8) Uani 1 1 d . . .
H76A H 0.2619 0.2525 1.1709 0.081 Uiso 1 1 calc R . .
H76B H 0.3452 0.2825 1.1278 0.081 Uiso 1 1 calc R . .
H76C H 0.2875 0.1980 1.1175 0.081 Uiso 1 1 calc R . .
C77 C 0.14633(17) 0.29973(14) 0.92388(11) 0.0284(6) Uani 1 1 d . . .
H77A H 0.1454 0.3097 0.8844 0.034 Uiso 1 1 calc R . .
H77B H 0.1998 0.2574 0.9301 0.034 Uiso 1 1 calc R . .
C78 C 0.04870(18) 0.26118(16) 0.94326(12) 0.0389(7) Uani 1 1 d . . .
H78A H -0.0035 0.3063 0.9453 0.047 Uiso 1 1 calc R . .
H78B H 0.0546 0.2367 0.9799 0.047 Uiso 1 1 calc R . .
C79 C 0.0205(2) 0.19015(17) 0.90350(15) 0.0514(9) Uani 1 1 d . . .
H79A H 0.0158 0.2150 0.8669 0.062 Uiso 1 1 calc R . .
H79B H 0.0731 0.1454 0.9017 0.062 Uiso 1 1 calc R . .
C80 C -0.0760(2) 0.1501(2) 0.92049(17) 0.0719(11) Uani 1 1 d . . .
H80A H -0.0903 0.1065 0.8943 0.108 Uiso 1 1 calc R . .
H80B H -0.1286 0.1938 0.9218 0.108 Uiso 1 1 calc R . .
H80C H -0.0712 0.1240 0.9563 0.108 Uiso 1 1 calc R . .
C81 C 0.8583(2) 0.40935(17) 0.48293(11) 0.0381(7) Uani 1 1 d . B .
H81A H 0.8520 0.4720 0.4857 0.046 Uiso 1 1 calc R . .
H81B H 0.9259 0.3950 0.4689 0.046 Uiso 1 1 calc R . .
C82 C 0.7870(2) 0.38031(19) 0.44154(12) 0.0488(8) Uani 1 1 d . . .
H82A H 0.7202 0.4031 0.4514 0.059 Uiso 1 1 calc R . .
H82B H 0.7854 0.3175 0.4417 0.059 Uiso 1 1 calc R . .
C83 C 0.8199(2) 0.4122(2) 0.38442(12) 0.0515(8) Uani 1 1 d . . .
H83A H 0.8190 0.4750 0.3844 0.062 Uiso 1 1 calc R . .
H83B H 0.8882 0.3919 0.3759 0.062 Uiso 1 1 calc R . .
C84 C 0.7566(3) 0.3830(2) 0.34080(14) 0.0685(10) Uani 1 1 d . . .
H84A H 0.7803 0.4063 0.3059 0.103 Uiso 1 1 calc R . .
H84B H 0.6888 0.4029 0.3488 0.103 Uiso 1 1 calc R . .
H84C H 0.7595 0.3209 0.3393 0.103 Uiso 1 1 calc R . .
C85 C 0.8583(2) 0.27345(17) 0.53952(13) 0.0509(8) Uani 1 1 d . B .
H85A H 0.8092 0.2504 0.5161 0.061 Uiso 1 1 calc R . .
H85B H 0.8441 0.2513 0.5765 0.061 Uiso 1 1 calc R . .
C86 C 0.9607(3) 0.23918(17) 0.51942(14) 0.0584(9) Uani 1 1 d . . .
H86A H 0.9761 0.2609 0.4825 0.070 Uiso 1 1 calc R . .
H86B H 1.0104 0.2600 0.5432 0.070 Uiso 1 1 calc R . .
C87 C 0.9656(3) 0.14137(19) 0.51898(17) 0.0748(11) Uani 1 1 d . . .
H87A H 0.9464 0.1197 0.5555 0.090 Uiso 1 1 calc R . .
H87B H 0.9184 0.1208 0.4936 0.090 Uiso 1 1 calc R . .
C88 C 1.0663(4) 0.1071(2) 0.5025(2) 0.1048(16) Uani 1 1 d . . .
H88A H 1.0664 0.0449 0.5023 0.157 Uiso 1 1 calc R . .
H88B H 1.1129 0.1260 0.5282 0.157 Uiso 1 1 calc R . .
H88C H 1.0854 0.1280 0.4663 0.157 Uiso 1 1 calc R . .
C89 C 0.92271(19) 0.41130(16) 0.57442(11) 0.0362(6) Uani 1 1 d . B .
H89A H 0.9876 0.4016 0.5555 0.043 Uiso 1 1 calc R . .
H89B H 0.9093 0.4734 0.5757 0.043 Uiso 1 1 calc R . .
C90 C 0.9283(2) 0.37804(18) 0.63269(12) 0.0406(7) Uani 1 1 d . . .
H90A H 0.9417 0.3159 0.6323 0.049 Uiso 1 1 calc R . .
H90B H 0.8647 0.3891 0.6527 0.049 Uiso 1 1 calc R . .
C91 C 1.0105(2) 0.4222(2) 0.66175(13) 0.0528(8) Uani 1 1 d . . .
H91A H 1.0708 0.4206 0.6379 0.063 Uiso 1 1 calc R . .
H91B H 0.9906 0.4825 0.6677 0.063 Uiso 1 1 calc R . .
C92 C 1.0337(2) 0.3809(2) 0.71685(14) 0.0613(10) Uani 1 1 d . . .
H92A H 1.0861 0.4116 0.7328 0.092 Uiso 1 1 calc R . .
H92B H 1.0548 0.3214 0.7113 0.092 Uiso 1 1 calc R . .
H92C H 0.9749 0.3837 0.7412 0.092 Uiso 1 1 calc R . .
C93 C 0.7390(2) 0.3882(2) 0.56525(12) 0.0466(7) Uani 1 1 d DU B .
H93A H 0.6930 0.3582 0.5432 0.056 Uiso 1 1 calc R . .
H93B H 0.7346 0.3628 0.6019 0.056 Uiso 1 1 calc R . .
C94 C 0.7043(2) 0.4812(2) 0.56952(13) 0.0534(8) Uani 1 1 d DU . .
H94A H 0.7097 0.5108 0.5342 0.064 Uiso 1 1 calc R A 1
H94B H 0.7404 0.5123 0.5963 0.064 Uiso 1 1 calc R A 1
C95 C 0.5933(5) 0.4684(5) 0.5895(4) 0.049(2) Uani 0.548(8) 1 d PDU B 1
C96 C 0.5451(5) 0.5569(4) 0.5910(3) 0.057(2) Uani 0.548(8) 1 d PDU B 1
H96A H 0.4916 0.5588 0.6190 0.086 Uiso 0.548(8) 1 calc PR B 1
H96B H 0.5189 0.5704 0.5558 0.086 Uiso 0.548(8) 1 calc PR B 1
H96C H 0.5937 0.5986 0.5993 0.086 Uiso 0.548(8) 1 calc PR B 1
C95A C 0.6047(6) 0.5118(6) 0.5992(4) 0.040(2) Uani 0.452(8) 1 d PDU B 2
H95C H 0.6010 0.4895 0.6367 0.048 Uiso 0.452(8) 1 calc PR B 2
H95D H 0.6008 0.5746 0.6007 0.048 Uiso 0.452(8) 1 calc PR B 2
C96A C 0.5188(5) 0.4792(5) 0.5682(4) 0.066(3) Uani 0.452(8) 1 d PDU B 2
H96D H 0.4655 0.4636 0.5940 0.099 Uiso 0.452(8) 1 calc PR B 2
H96E H 0.5410 0.4294 0.5470 0.099 Uiso 0.452(8) 1 calc PR B 2
H96F H 0.4953 0.5240 0.5440 0.099 Uiso 0.452(8) 1 calc PR B 2
C97 C 0.6502(2) 0.74943(16) 0.34827(11) 0.0401(7) Uani 1 1 d . . .
H97A H 0.7055 0.7309 0.3702 0.048 Uiso 1 1 calc R . .
H97B H 0.5898 0.7267 0.3658 0.048 Uiso 1 1 calc R . .
C98 C 0.6661(2) 0.70960(15) 0.29163(10) 0.0340(6) Uani 1 1 d . . .
H98A H 0.7308 0.7254 0.2754 0.041 Uiso 1 1 calc R . .
H98B H 0.6151 0.7319 0.2680 0.041 Uiso 1 1 calc R . .
C99 C 0.6615(2) 0.61092(16) 0.29561(11) 0.0390(7) Uani 1 1 d . . .
H99A H 0.7104 0.5891 0.3208 0.047 Uiso 1 1 calc R . .
H99B H 0.5958 0.5953 0.3104 0.047 Uiso 1 1 calc R . .
C100 C 0.6820(2) 0.56925(17) 0.23999(12) 0.0458(7) Uani 1 1 d . . .
H10A H 0.6798 0.5074 0.2439 0.069 Uiso 1 1 calc R . .
H10B H 0.7469 0.5847 0.2253 0.069 Uiso 1 1 calc R . .
H10C H 0.6322 0.5892 0.2154 0.069 Uiso 1 1 calc R . .
C101 C 0.5476(2) 0.88082(17) 0.32321(11) 0.0438(8) Uani 1 1 d . . .
H10D H 0.5473 0.9437 0.3229 0.053 Uiso 1 1 calc R . .
H10E H 0.5505 0.8619 0.2851 0.053 Uiso 1 1 calc R . .
C102 C 0.4509(3) 0.85280(18) 0.35046(12) 0.0533(9) Uani 1 1 d . . .
H10F H 0.4470 0.8705 0.3888 0.064 Uiso 1 1 calc R . .
H10G H 0.4484 0.7901 0.3495 0.064 Uiso 1 1 calc R . .
C104 C 0.2640(3) 0.8717(2) 0.34982(15) 0.0711(11) Uani 1 1 d . . .
H10H H 0.2107 0.8989 0.3304 0.107 Uiso 1 1 calc R . .
H10I H 0.2616 0.8927 0.3870 0.107 Uiso 1 1 calc R . .
H10J H 0.2566 0.8100 0.3503 0.107 Uiso 1 1 calc R . .
C105 C 0.7262(2) 0.88861(18) 0.31628(12) 0.0515(8) Uani 1 1 d . . .
H10K H 0.7157 0.9511 0.3173 0.062 Uiso 1 1 calc R . .
H10L H 0.7238 0.8709 0.2782 0.062 Uiso 1 1 calc R . .
C106 C 0.8294(3) 0.8667(2) 0.33529(16) 0.0719(11) Uani 1 1 d DU D .
H10M H 0.8380 0.8046 0.3406 0.086 Uiso 1 1 calc R . .
H10N H 0.8390 0.8950 0.3701 0.086 Uiso 1 1 calc R . .
C107 C 0.9059(3) 0.8985(2) 0.2907(2) 0.0919(14) Uani 1 1 d U . .
H10O H 0.8971 0.8683 0.2566 0.110 Uiso 1 1 calc R C 1
H10P H 0.8935 0.9599 0.2841 0.110 Uiso 1 1 calc R C 1
C108 C 1.0053(4) 0.8848(3) 0.3061(3) 0.102(2) Uani 0.812(7) 1 d PDU D 1
H10Q H 1.0504 0.9058 0.2774 0.152 Uiso 0.812(7) 1 calc PR D 1
H10R H 1.0184 0.8239 0.3117 0.152 Uiso 0.812(7) 1 calc PR D 1
H10S H 1.0146 0.9153 0.3396 0.152 Uiso 0.812(7) 1 calc PR D 1
C8A C 0.9652(12) 0.8628(13) 0.2580(7) 0.060(6) Uani 0.188(7) 1 d PDU D 2
H8'1 H 0.9771 0.8999 0.2266 0.091 Uiso 0.188(7) 1 calc PR D 2
H8'2 H 0.9383 0.8095 0.2463 0.091 Uiso 0.188(7) 1 calc PR D 2
H8'3 H 1.0269 0.8507 0.2752 0.091 Uiso 0.188(7) 1 calc PR D 2
C109 C 0.6429(3) 0.87207(19) 0.40961(12) 0.0586(9) Uani 1 1 d DU . .
H10T H 0.5820 0.8513 0.4278 0.070 Uiso 1 1 calc R E 1
H10U H 0.6981 0.8394 0.4249 0.070 Uiso 1 1 calc R E 1
C110 C 0.6516(6) 0.9625(7) 0.4257(4) 0.047(2) Uani 0.492(9) 1 d PDU F 1
H11A H 0.5917 0.9954 0.4166 0.057 Uiso 0.492(9) 1 calc PR F 1
H11B H 0.7081 0.9873 0.4054 0.057 Uiso 0.492(9) 1 calc PR F 1
C111 C 0.6654(8) 0.9685(8) 0.4866(4) 0.087(4) Uani 0.492(9) 1 d PDU F 1
H11C H 0.6114 0.9385 0.5059 0.105 Uiso 0.492(9) 1 calc PR F 1
H11D H 0.7272 0.9374 0.4944 0.105 Uiso 0.492(9) 1 calc PR F 1
C112 C 0.6685(7) 1.0544(7) 0.5095(4) 0.107(4) Uani 0.492(9) 1 d PDU F 1
H11E H 0.6756 1.0501 0.5486 0.160 Uiso 0.492(9) 1 calc PR F 1
H11F H 0.6077 1.0862 0.5025 0.160 Uiso 0.492(9) 1 calc PR F 1
H11G H 0.7243 1.0840 0.4927 0.160 Uiso 0.492(9) 1 calc PR F 1
C1A C 0.6034(8) 0.9716(6) 0.4201(3) 0.047(2) Uani 0.508(9) 1 d PDU F 2
H1'1 H 0.6464 1.0113 0.3998 0.057 Uiso 0.508(9) 1 calc PR F 2
H1'2 H 0.5360 0.9800 0.4079 0.057 Uiso 0.508(9) 1 calc PR F 2
C2A C 0.6049(8) 0.9888(5) 0.4826(3) 0.065(3) Uani 0.508(9) 1 d PDU F 2
H2'1 H 0.5794 1.0474 0.4897 0.078 Uiso 0.508(9) 1 calc PR F 2
H2'2 H 0.5598 0.9496 0.5019 0.078 Uiso 0.508(9) 1 calc PR F 2
C3A C 0.7009(9) 0.9788(7) 0.5051(5) 0.116(5) Uani 0.508(9) 1 d PDU F 2
H3'1 H 0.6946 0.9882 0.5442 0.175 Uiso 0.508(9) 1 calc PR F 2
H3'2 H 0.7451 1.0202 0.4883 0.175 Uiso 0.508(9) 1 calc PR F 2
H3'3 H 0.7276 0.9212 0.4980 0.175 Uiso 0.508(9) 1 calc PR F 2
C113 C 0.77452(19) 0.09568(16) 0.18688(11) 0.0343(6) Uani 1 1 d . . .
H11X H 0.7559 0.0988 0.2260 0.041 Uiso 1 1 calc R . .
H11Y H 0.8005 0.0373 0.1794 0.041 Uiso 1 1 calc R . .
C114 C 0.8578(2) 0.15840(18) 0.17402(13) 0.0454(7) Uani 1 1 d . . .
H11R H 0.8396 0.2141 0.1905 0.054 Uiso 1 1 calc R . .
H11Z H 0.8659 0.1668 0.1344 0.054 Uiso 1 1 calc R . .
C115 C 0.9561(2) 0.12474(19) 0.19584(13) 0.0485(8) Uani 1 1 d . . .
H11S H 1.0026 0.1716 0.1951 0.058 Uiso 1 1 calc R . .
H11H H 0.9446 0.1069 0.2340 0.058 Uiso 1 1 calc R . .
C116 C 1.0037(2) 0.0491(2) 0.16352(16) 0.0703(11) Uani 1 1 d . . .
H11I H 1.0654 0.0313 0.1793 0.105 Uiso 1 1 calc R . .
H11J H 1.0169 0.0664 0.1258 0.105 Uiso 1 1 calc R . .
H11K H 0.9591 0.0017 0.1650 0.105 Uiso 1 1 calc R . .
C117 C 0.63972(19) 0.20329(15) 0.16234(11) 0.0334(6) Uani 1 1 d . . .
H11L H 0.6911 0.2424 0.1493 0.040 Uiso 1 1 calc R . .
H11M H 0.5840 0.2114 0.1387 0.040 Uiso 1 1 calc R . .
C118 C 0.6044(2) 0.23012(17) 0.22018(12) 0.0423(7) Uani 1 1 d . . .
H11N H 0.6598 0.2259 0.2443 0.051 Uiso 1 1 calc R . .
H11O H 0.5532 0.1917 0.2344 0.051 Uiso 1 1 calc R . .
C119 C 0.5623(3) 0.32339(18) 0.21922(13) 0.0552(9) Uani 1 1 d . . .
H11P H 0.6162 0.3620 0.2097 0.066 Uiso 1 1 calc R . .
H11Q H 0.5144 0.3289 0.1907 0.066 Uiso 1 1 calc R . .
C120 C 0.5119(2) 0.3511(2) 0.27347(14) 0.0615(9) Uani 1 1 d . . .
H12A H 0.4857 0.4095 0.2703 0.092 Uiso 1 1 calc R . .
H12B H 0.5595 0.3483 0.3016 0.092 Uiso 1 1 calc R . .
H12C H 0.4582 0.3133 0.2831 0.092 Uiso 1 1 calc R . .
C121 C 0.60672(18) 0.04518(15) 0.17707(11) 0.0303(6) Uani 1 1 d . . .
H12D H 0.6395 -0.0118 0.1757 0.036 Uiso 1 1 calc R . .
H12E H 0.5896 0.0580 0.2155 0.036 Uiso 1 1 calc R . .
C122 C 0.51060(19) 0.04143(16) 0.14709(11) 0.0336(6) Uani 1 1 d . . .
H12F H 0.4828 0.0997 0.1423 0.040 Uiso 1 1 calc R . .
H12G H 0.5247 0.0165 0.1109 0.040 Uiso 1 1 calc R . .
C123 C 0.4353(2) -0.01296(16) 0.17952(11) 0.0375(7) Uani 1 1 d . . .
H12H H 0.4172 0.0150 0.2144 0.045 Uiso 1 1 calc R . .
H12I H 0.4659 -0.0692 0.1874 0.045 Uiso 1 1 calc R . .
C124 C 0.3413(2) -0.02542(18) 0.14857(13) 0.0481(8) Uani 1 1 d . . .
H12J H 0.2967 -0.0614 0.1700 0.072 Uiso 1 1 calc R . .
H12K H 0.3589 -0.0526 0.1138 0.072 Uiso 1 1 calc R . .
H12L H 0.3089 0.0299 0.1423 0.072 Uiso 1 1 calc R . .
C125 C 0.70277(19) 0.10096(15) 0.09383(10) 0.0299(6) Uani 1 1 d . . .
H12M H 0.7446 0.1480 0.0812 0.036 Uiso 1 1 calc R . .
H12N H 0.6401 0.1080 0.0759 0.036 Uiso 1 1 calc R . .
C126 C 0.75314(19) 0.01672(15) 0.07430(10) 0.0315(6) Uani 1 1 d . . .
H12O H 0.7186 -0.0319 0.0910 0.038 Uiso 1 1 calc R . .
H12P H 0.8218 0.0137 0.0851 0.038 Uiso 1 1 calc R . .
C127 C 0.7506(2) 0.01259(17) 0.01145(11) 0.0409(7) Uani 1 1 d . . .
H12Q H 0.6820 0.0065 0.0015 0.049 Uiso 1 1 calc R . .
H12R H 0.7740 0.0666 -0.0043 0.049 Uiso 1 1 calc R . .
C128 C 0.8136(2) -0.06121(18) -0.01289(12) 0.0506(8) Uani 1 1 d . . .
H12S H 0.8092 -0.0610 -0.0522 0.076 Uiso 1 1 calc R . .
H12T H 0.7901 -0.1150 0.0021 0.076 Uiso 1 1 calc R . .
H12U H 0.8820 -0.0548 -0.0041 0.076 Uiso 1 1 calc R . .
N1 N 0.62304(14) 0.83066(12) 0.62862(8) 0.0286(5) Uani 1 1 d . . .
N2 N 0.78067(15) 0.70165(12) 0.57772(8) 0.0276(5) Uani 1 1 d . . .
N3 N 0.51091(15) 0.77539(13) 0.55429(9) 0.0333(5) Uani 1 1 d . . .
N2' N 0.72893(14) 0.35798(12) 0.92515(8) 0.0246(4) Uani 1 1 d . . .
N1' N 0.57976(14) 0.25727(12) 0.86081(8) 0.0259(5) Uani 1 1 d . . .
N3' N 0.50421(14) 0.21328(12) 0.95662(8) 0.0232(4) Uani 1 1 d . . .
N9 N 0.17108(13) 0.38420(11) 0.95110(8) 0.0238(4) Uani 1 1 d . . .
N10 N 0.84427(17) 0.37085(13) 0.54060(9) 0.0378(5) Uani 1 1 d . . .
N11 N 0.64140(19) 0.84787(13) 0.34918(9) 0.0434(6) Uani 1 1 d U F .
N12 N 0.68107(15) 0.11103(12) 0.15507(8) 0.0283(5) Uani 1 1 d . . .
O1 O 0.48706(12) 0.89546(11) 0.67744(7) 0.0356(4) Uani 1 1 d . . .
O11 O 0.25042(15) 0.15926(13) 0.82042(9) 0.0428(5) Uani 1 1 d DU . .
O6 O 0.36684(13) 0.81653(12) 0.60328(8) 0.0427(5) Uani 1 1 d . . .
O12 O 0.23415(18) 0.89138(14) 0.67578(9) 0.0544(6) Uani 1 1 d . . .
O2 O 0.90142(13) 0.61279(10) 0.53351(7) 0.0342(4) Uani 1 1 d . . .
O5 O 0.80539(17) 0.64984(15) 0.43711(8) 0.0647(7) Uani 1 1 d . . .
O2' O 0.86456(12) 0.40754(10) 0.96902(7) 0.0307(4) Uani 1 1 d . . .
O5' O 0.81091(13) 0.29507(11) 1.05499(8) 0.0392(5) Uani 1 1 d . . .
O1' O 0.43786(13) 0.22291(12) 0.81801(7) 0.0392(5) Uani 1 1 d U . .
O6' O 0.35641(11) 0.17380(10) 0.92116(7) 0.0288(4) Uani 1 1 d U . .
O4 O 0.68252(13) 0.71382(12) 0.48862(7) 0.0411(5) Uani 1 1 d . . .
O4' O 0.68927(11) 0.24916(10) 1.00486(7) 0.0270(4) Uani 1 1 d . . .
Fe1 Fe 0.81570(3) 0.78861(2) 0.686499(14) 0.02599(9) Uani 1 1 d . . .
Fe1' Fe 0.72245(3) 0.38037(2) 0.800853(15) 0.03163(10) Uani 1 1 d . . .
Cu1 Cu 0.65189(2) 0.757035(18) 0.564032(12) 0.02934(9) Uani 1 1 d . . .
Cu1' Cu 0.62727(2) 0.270050(17) 0.935075(12) 0.02266(8) Uani 1 1 d . . .
H95A H 0.534(4) 0.422(3) 0.5750(18) 0.027 Uiso 0.548(8) 1 d P B 1
H95B H 0.585(3) 0.435(3) 0.6246(19) 0.027 Uiso 0.548(8) 1 d P B 1
H12 H 0.290(3) 0.875(2) 0.6616(16) 0.086(14) Uiso 1 1 d . . .
H1O H 0.3130(14) 0.1756(18) 0.8171(12) 0.057(10) Uiso 1 1 d D . .
H2O H 0.243(2) 0.151(2) 0.8533(8) 0.058(11) Uiso 1 1 d D . .

loop_
_atom_site_aniso_label
_atom_site_aniso_U_11
_atom_site_aniso_U_22
_atom_site_aniso_U_33
_atom_site_aniso_U_23
_atom_site_aniso_U_13
_atom_site_aniso_U_12
C1 0.0341(15) 0.0203(12) 0.0356(16) 0.0005(11) -0.0069(12) 0.0055(11)
C129 0.043(2) 0.072(2) 0.077(3) -0.0166(19) 0.0020(18) -0.0042(17)
C2 0.0293(15) 0.0270(14) 0.0424(17) 0.0011(12) -0.0084(12) 0.0029(11)
C3 0.0378(16) 0.0213(13) 0.0320(15) -0.0001(11) -0.0008(12) 0.0028(12)
C4 0.0492(18) 0.0384(15) 0.0305(16) -0.0064(13) -0.0109(13) 0.0150(14)
C15 0.0380(17) 0.063(2) 0.049(2) -0.0134(16) -0.0044(14) -0.0074(15)
C5 0.0327(15) 0.0207(12) 0.0325(15) -0.0055(11) -0.0054(12) 0.0085(11)
C9 0.0309(15) 0.0358(14) 0.0319(16) -0.0062(12) -0.0016(12) 0.0059(12)
C8 0.0433(17) 0.0381(15) 0.0347(16) -0.0132(13) -0.0119(13) 0.0057(13)
C7 0.0389(16) 0.0266(14) 0.0494(19) -0.0046(13) -0.0100(14) -0.0054(12)
C6 0.0384(16) 0.0226(13) 0.0401(17) 0.0024(11) -0.0059(13) 0.0005(12)
C10 0.0286(14) 0.0196(12) 0.0299(15) -0.0020(11) -0.0041(11) 0.0091(11)
C013 0.079(2) 0.0266(15) 0.054(2) 0.0082(14) 0.0130(18) 0.0003(15)
C14 0.0266(14) 0.0338(14) 0.0277(15) 0.0015(11) -0.0006(11) 0.0025(11)
C13 0.0288(15) 0.0367(15) 0.0355(16) -0.0017(12) -0.0091(12) 0.0052(12)
C12 0.0383(16) 0.0347(14) 0.0269(15) 0.0064(11) -0.0057(12) 0.0045(12)
C11 0.0290(14) 0.0234(13) 0.0333(15) 0.0052(11) -0.0007(12) 0.0008(11)
C3' 0.0224(13) 0.0215(12) 0.0344(15) -0.0063(11) 0.0040(11) 0.0037(11)
C4' 0.0246(13) 0.0242(13) 0.0327(15) -0.0037(11) -0.0022(11) -0.0002(11)
C1' 0.0245(13) 0.0251(13) 0.0252(14) 0.0007(10) -0.0011(11) -0.0001(10)
C2' 0.0258(14) 0.0168(12) 0.0248(14) 0.0011(10) -0.0004(11) 0.0025(10)
C15' 0.0265(14) 0.0372(14) 0.0251(14) 0.0072(11) -0.0024(11) -0.0065(11)
C10' 0.0300(14) 0.0255(13) 0.0313(15) -0.0004(11) 0.0041(11) -0.0061(11)
C14' 0.0341(15) 0.0291(14) 0.0428(17) 0.0065(12) 0.0103(13) 0.0060(12)
C13' 0.0483(19) 0.0326(15) 0.0497(19) 0.0164(13) 0.0121(14) 0.0081(14)
C12' 0.0433(17) 0.0326(15) 0.0405(17) 0.0074(12) 0.0135(13) -0.0086(13)
C11' 0.0275(14) 0.0278(14) 0.0436(17) 0.0024(12) 0.0048(12) -0.0045(11)
C5' 0.0316(15) 0.0370(14) 0.0229(14) -0.0015(11) 0.0005(11) -0.0073(12)
C6' 0.0351(16) 0.0525(17) 0.0310(16) 0.0089(13) 0.0021(12) -0.0008(13)
C7' 0.0530(19) 0.0614(19) 0.0266(16) 0.0091(14) 0.0040(14) -0.0080(16)
C8' 0.0447(18) 0.0509(17) 0.0335(17) -0.0039(14) 0.0101(13) -0.0059(15)
C9' 0.0349(15) 0.0349(15) 0.0318(16) -0.0034(12) 0.0053(12) -0.0018(12)
C65 0.0198(12) 0.0201(12) 0.0314(14) -0.0022(10) -0.0035(10) 0.0020(10)
C66 0.0240(13) 0.0300(13) 0.0316(15) -0.0055(11) -0.0050(11) 0.0012(11)
C67 0.0321(15) 0.0302(14) 0.0355(16) -0.0013(12) -0.0107(12) 0.0009(11)
C68 0.0482(18) 0.0434(16) 0.0410(18) 0.0058(13) -0.0154(14) 0.0012(14)
C69 0.0185(12) 0.0287(13) 0.0260(14) -0.0004(10) -0.0004(10) 0.0024(10)
C70 0.0216(13) 0.0261(13) 0.0270(14) -0.0015(10) -0.0027(10) 0.0004(10)
C71 0.0251(14) 0.0312(14) 0.0394(16) -0.0060(12) 0.0030(11) -0.0014(11)
C72 0.0261(14) 0.0378(15) 0.0509(18) -0.0080(13) 0.0064(12) -0.0056(12)
C73 0.0288(14) 0.0239(13) 0.0270(14) 0.0024(10) 0.0023(11) -0.0023(11)
C74 0.0331(15) 0.0259(13) 0.0343(16) 0.0017(11) -0.0013(12) 0.0017(11)
C75 0.0489(18) 0.0372(15) 0.0378(17) 0.0059(13) 0.0053(14) 0.0102(13)
C76 0.068(2) 0.0576(19) 0.0342(18) 0.0128(15) 0.0007(15) 0.0184(17)
C77 0.0256(13) 0.0210(12) 0.0391(16) -0.0065(11) -0.0050(11) 0.0002(10)
C78 0.0255(14) 0.0272(14) 0.064(2) -0.0077(13) 0.0014(13) 0.0009(11)
C79 0.0324(16) 0.0317(15) 0.090(3) -0.0230(16) 0.0047(16) -0.0073(13)
C80 0.047(2) 0.050(2) 0.119(3) -0.023(2) 0.006(2) -0.0072(16)
C81 0.0454(17) 0.0367(15) 0.0315(16) 0.0063(12) 0.0091(13) -0.0076(13)
C82 0.061(2) 0.0494(18) 0.0358(18) 0.0080(14) 0.0045(15) -0.0128(15)
C83 0.052(2) 0.0563(19) 0.0445(19) 0.0151(15) 0.0062(15) 0.0013(16)
C84 0.096(3) 0.066(2) 0.042(2) 0.0080(17) -0.0014(19) 0.000(2)
C85 0.078(2) 0.0355(16) 0.0401(18) 0.0080(13) 0.0010(16) -0.0246(16)
C86 0.093(3) 0.0269(16) 0.054(2) 0.0045(14) 0.0125(18) -0.0092(16)
C87 0.101(3) 0.0294(17) 0.095(3) 0.0037(18) -0.008(2) -0.0086(19)
C88 0.148(5) 0.045(2) 0.120(4) -0.005(2) 0.004(3) 0.001(3)
C89 0.0326(15) 0.0306(14) 0.0452(18) -0.0021(12) 0.0056(13) -0.0099(12)
C90 0.0370(16) 0.0401(16) 0.0444(18) 0.0007(13) 0.0028(13) -0.0072(13)
C91 0.0356(17) 0.063(2) 0.060(2) -0.0215(17) 0.0089(15) -0.0127(15)
C92 0.0398(19) 0.078(2) 0.067(2) -0.028(2) -0.0125(16) 0.0055(17)
C93 0.0372(17) 0.077(2) 0.0268(16) 0.0034(14) 0.0015(13) -0.0230(15)
C94 0.0316(16) 0.087(2) 0.0404(19) 0.0045(16) 0.0044(13) 0.0022(16)
C95 0.033(4) 0.053(5) 0.060(5) 0.014(4) -0.002(3) -0.011(4)
C96 0.035(4) 0.065(4) 0.070(5) 0.000(3) 0.003(3) -0.003(3)
C95A 0.033(5) 0.043(5) 0.043(5) -0.003(4) 0.006(3) -0.004(4)
C96A 0.037(4) 0.052(5) 0.108(7) -0.028(5) -0.002(4) 0.002(4)
C97 0.0617(19) 0.0284(14) 0.0307(16) 0.0017(12) -0.0087(14) 0.0005(13)
C98 0.0414(16) 0.0313(14) 0.0298(15) 0.0017(11) -0.0088(12) 0.0017(12)
C99 0.0468(17) 0.0308(14) 0.0399(17) 0.0027(12) -0.0095(14) 0.0034(13)
C100 0.0478(18) 0.0358(16) 0.054(2) -0.0080(14) -0.0069(15) 0.0014(14)
C101 0.082(2) 0.0266(14) 0.0212(15) 0.0021(11) 0.0021(15) 0.0070(15)
C102 0.086(3) 0.0343(16) 0.0372(18) 0.0091(13) 0.0110(17) 0.0113(16)
C104 0.088(3) 0.0436(19) 0.078(3) 0.0047(18) 0.025(2) -0.0045(18)
C105 0.079(2) 0.0361(16) 0.0393(19) -0.0029(14) 0.0005(17) -0.0118(16)
C106 0.096(3) 0.052(2) 0.070(3) -0.0053(18) -0.013(2) -0.022(2)
C107 0.085(3) 0.049(2) 0.139(4) 0.000(2) 0.008(3) 0.003(2)
C108 0.094(4) 0.047(3) 0.170(7) 0.026(3) -0.063(4) -0.016(3)
C8A 0.050(10) 0.087(14) 0.046(10) -0.007(9) -0.027(6) 0.009(9)
C109 0.105(3) 0.0503(18) 0.0219(16) -0.0041(14) -0.0055(16) -0.0108(18)
C110 0.036(5) 0.064(5) 0.043(4) -0.019(4) 0.000(4) -0.011(4)
C111 0.054(6) 0.142(9) 0.065(6) -0.060(6) -0.022(5) 0.049(6)
C112 0.114(8) 0.129(9) 0.078(7) -0.056(6) -0.005(5) -0.011(7)
C1A 0.086(7) 0.032(3) 0.026(3) -0.007(3) -0.015(5) -0.009(5)
C2A 0.112(7) 0.045(4) 0.040(4) -0.017(3) -0.006(5) -0.009(4)
C3A 0.189(12) 0.080(7) 0.088(8) -0.025(6) -0.091(8) 0.015(7)
C113 0.0361(16) 0.0348(14) 0.0327(16) 0.0002(12) -0.0115(12) 0.0025(12)
C114 0.0430(18) 0.0386(16) 0.056(2) -0.0012(14) -0.0136(15) -0.0040(14)
C115 0.0381(17) 0.0471(17) 0.062(2) -0.0147(15) -0.0178(15) 0.0015(14)
C116 0.0384(19) 0.078(2) 0.096(3) -0.037(2) -0.0122(18) 0.0060(17)
C117 0.0349(15) 0.0238(13) 0.0418(17) 0.0008(12) -0.0053(12) 0.0010(11)
C118 0.0466(18) 0.0372(16) 0.0423(18) -0.0023(13) 0.0013(14) 0.0041(13)
C119 0.071(2) 0.0361(17) 0.058(2) -0.0082(15) 0.0077(17) -0.0042(16)
C120 0.060(2) 0.053(2) 0.070(2) -0.0149(18) 0.0016(18) 0.0068(17)
C121 0.0328(15) 0.0278(13) 0.0301(15) 0.0050(11) 0.0011(11) -0.0025(11)
C122 0.0346(15) 0.0326(14) 0.0335(16) 0.0059(12) -0.0028(12) -0.0012(12)
C123 0.0398(16) 0.0282(14) 0.0437(17) 0.0031(12) 0.0042(13) 0.0000(12)
C124 0.0420(18) 0.0344(16) 0.068(2) 0.0064(14) -0.0013(15) -0.0062(13)
C125 0.0323(14) 0.0302(14) 0.0272(14) 0.0051(11) -0.0026(11) -0.0043(11)
C126 0.0349(15) 0.0272(13) 0.0329(15) -0.0003(11) -0.0049(12) -0.0036(11)
C127 0.0465(18) 0.0399(16) 0.0356(17) 0.0017(13) 0.0031(13) -0.0028(13)
C128 0.067(2) 0.0407(17) 0.0437(19) -0.0033(14) 0.0035(16) -0.0008(15)
N1 0.0269(12) 0.0255(11) 0.0338(13) -0.0061(9) -0.0078(9) 0.0057(9)
N2 0.0331(12) 0.0251(11) 0.0245(12) -0.0029(9) -0.0052(9) 0.0066(9)
N3 0.0304(12) 0.0349(12) 0.0354(13) -0.0095(10) -0.0070(10) -0.0019(10)
N2' 0.0255(11) 0.0236(10) 0.0247(11) -0.0005(9) 0.0008(9) -0.0034(9)
N1' 0.0240(11) 0.0332(11) 0.0204(11) 0.0035(9) -0.0001(9) -0.0040(9)
N3' 0.0217(11) 0.0268(11) 0.0215(11) 0.0023(8) -0.0026(9) -0.0030(8)
N9 0.0188(10) 0.0209(10) 0.0315(12) -0.0024(9) -0.0016(9) 0.0024(8)
N10 0.0439(14) 0.0363(13) 0.0330(13) 0.0051(10) 0.0058(10) -0.0119(11)
N11 0.0787(18) 0.0310(12) 0.0208(12) -0.0003(10) -0.0040(12) -0.0059(12)
N12 0.0296(12) 0.0267(11) 0.0288(12) 0.0024(9) -0.0048(9) 0.0003(9)
O1 0.0331(10) 0.0361(10) 0.0373(11) -0.0066(8) -0.0004(8) 0.0058(8)
O11 0.0356(12) 0.0568(13) 0.0371(14) -0.0011(10) -0.0063(10) -0.0095(10)
O6 0.0270(11) 0.0464(11) 0.0550(13) -0.0080(10) -0.0047(9) 0.0012(9)
O12 0.0526(15) 0.0617(14) 0.0482(14) -0.0101(11) 0.0053(12) 0.0001(12)
O2 0.0337(10) 0.0318(10) 0.0361(11) -0.0027(8) -0.0008(8) 0.0110(8)
O5 0.0704(15) 0.0895(17) 0.0323(12) -0.0198(12) -0.0101(11) 0.0407(13)
O2' 0.0224(9) 0.0269(9) 0.0429(11) -0.0078(8) 0.0031(8) -0.0070(7)
O5' 0.0425(11) 0.0411(11) 0.0363(11) 0.0040(9) -0.0183(9) -0.0127(9)
O1' 0.0320(10) 0.0617(12) 0.0253(10) 0.0061(9) -0.0103(8) -0.0082(9)
O6' 0.0199(9) 0.0352(9) 0.0317(10) 0.0065(8) -0.0031(7) -0.0076(7)
O4 0.0415(12) 0.0475(11) 0.0340(11) -0.0092(9) -0.0105(9) 0.0185(9)
O4' 0.0250(9) 0.0278(9) 0.0291(10) 0.0036(7) -0.0069(7) -0.0054(7)
Fe1 0.0265(2) 0.02597(19) 0.0257(2) -0.00031(15) -0.00438(15) 0.00062(15)
Fe1' 0.0295(2) 0.0341(2) 0.0301(2) 0.00656(16) 0.00765(16) -0.00052(16)
Cu1 0.03077(18) 0.02697(16) 0.03048(19) -0.00545(13) -0.00775(14) 0.00695(13)
Cu1' 0.02166(16) 0.02383(15) 0.02277(17) 0.00138(12) -0.00151(12) -0.00445(12)

loop_
_atom_type_symbol
_atom_type_description
_atom_type_scat_dispersion_real
_atom_type_scat_dispersion_imag
_atom_type_scat_source
C C 0.0033 0.0016 'International Tables Vol C Tables 4.2.6.8 and 6.1.1.4'
N N 0.0061 0.0033 'International Tables Vol C Tables 4.2.6.8 and 6.1.1.4'
O O 0.0106 0.0060 'International Tables Vol C Tables 4.2.6.8 and 6.1.1.4'
Fe Fe 0.3463 0.8444 'International Tables Vol C Tables 4.2.6.8 and 6.1.1.4'
Cu Cu 0.3201 1.2651 'International Tables Vol C Tables 4.2.6.8 and 6.1.1.4'
H H 0.0000 0.0000 'International Tables Vol C Tables 4.2.6.8 and 6.1.1.4'

loop_
_geom_angle_atom_site_label_1
_geom_angle_atom_site_label_2
_geom_angle_atom_site_label_3
_geom_angle
O1 C1 N1 128.2(2)
O1 C1 C2 119.7(2)
N1 C1 C2 112.1(2)
O12 C129 H1A1 109.5
O12 C129 H1A2 109.5
H1A1 C129 H1A2 109.5
O12 C129 H1A3 109.5
H1A1 C129 H1A3 109.5
H1A2 C129 H1A3 109.5
O6 C2 N3 126.6(2)
O6 C2 C1 120.3(2)
N3 C2 C1 113.1(2)
O2 C3 N2 127.7(2)
O2 C3 C4 120.3(2)
N2 C3 C4 111.9(2)
O5 C4 O4 125.3(2)
O5 C4 C3 119.5(2)
O4 C4 C3 115.2(2)
N3 C15 H5A 109.5
N3 C15 H5B 109.5
H5A C15 H5B 109.5
N3 C15 H5C 109.5
H5A C15 H5C 109.5
H5B C15 H5C 109.5
N1 C5 C6 124.8(2)
N1 C5 C9 127.5(2)
C6 C5 C9 107.5(2)
N1 C5 Fe1 122.89(15)
C6 C5 Fe1 68.96(14)
C9 C5 Fe1 69.67(13)
C8 C9 C5 107.9(2)
C8 C9 Fe1 69.85(14)
C5 C9 Fe1 69.51(14)
C8 C9 H8 126.0
C5 C9 H8 126.0
Fe1 C9 H8 126.2
C9 C8 C7 108.6(2)
C9 C8 Fe1 69.75(14)
C7 C8 Fe1 69.44(14)
C9 C8 H9 125.7
C7 C8 H9 125.7
Fe1 C8 H9 126.7
C6 C7 C8 107.6(2)
C6 C7 Fe1 69.14(13)
C8 C7 Fe1 69.97(14)
C6 C7 H10 126.2
C8 C7 H10 126.2
Fe1 C7 H10 126.3
C7 C6 C5 108.4(2)
C7 C6 Fe1 70.07(14)
C5 C6 Fe1 70.16(14)
C7 C6 H11 125.8
C5 C6 H11 125.8
Fe1 C6 H11 125.6
N2 C10 C14 126.4(2)
N2 C10 C11 125.8(2)
C14 C10 C11 107.7(2)
N2 C10 Fe1 122.32(14)
C14 C10 Fe1 69.79(13)
C11 C10 Fe1 69.50(13)
C104 C013 C102 112.6(3)
C104 C013 H01A 109.1
C102 C013 H01A 109.1
C104 C013 H01B 109.1
C102 C013 H01B 109.1
H01A C013 H01B 107.8
C13 C14 C10 108.0(2)
C13 C14 Fe1 69.94(14)
C10 C14 Fe1 69.31(13)
C13 C14 H13 126.0
C10 C14 H13 126.0
Fe1 C14 H13 126.3
C14 C13 C12 108.4(2)
C14 C13 Fe1 69.47(13)
C12 C13 Fe1 69.59(14)
C14 C13 H14 125.8
C12 C13 H14 125.8
Fe1 C13 H14 126.7
C13 C12 C11 107.7(2)
C13 C12 Fe1 69.77(14)
C11 C12 Fe1 69.24(13)
C13 C12 H15 126.1
C11 C12 H15 126.1
Fe1 C12 H15 126.4
C12 C11 C10 108.1(2)
C12 C11 Fe1 69.96(14)
C10 C11 Fe1 69.44(13)
C12 C11 H16 125.9
C10 C11 H16 125.9
Fe1 C11 H16 126.2
O2' C3' N2' 127.4(2)
O2' C3' C4' 120.1(2)
N2' C3' C4' 112.4(2)
O5' C4' O4' 124.5(2)
O5' C4' C3' 120.4(2)
O4' C4' C3' 115.1(2)
O1' C1' N1' 126.1(2)
O1' C1' C2' 120.2(2)
N1' C1' C2' 113.6(2)
O6' C2' N3' 127.2(2)
O6' C2' C1' 119.9(2)
N3' C2' C1' 112.9(2)
N3' C15' H22A 109.5
N3' C15' H22B 109.5
H22A C15' H22B 109.5
N3' C15' H22C 109.5
H22A C15' H22C 109.5
H22B C15' H22C 109.5
N2' C10' C14' 125.3(2)
N2' C10' C11' 127.5(2)
C14' C10' C11' 106.9(2)
N2' C10' Fe1' 122.53(16)
C14' C10' Fe1' 69.17(15)
C11' C10' Fe1' 69.16(14)
C10' C14' C13' 108.6(2)
C10' C14' Fe1' 69.88(14)
C13' C14' Fe1' 70.00(15)
C10' C14' H24 125.7
C13' C14' H24 125.7
Fe1' C14' H24 126.0
C12' C13' C14' 107.6(2)
C12' C13' Fe1' 69.83(14)
C14' C13' Fe1' 69.05(14)
C12' C13' H25 126.2
C14' C13' H25 126.2
Fe1' C13' H25 126.5
C11' C12' C13' 108.6(2)
C11' C12' Fe1' 69.33(14)
C13' C12' Fe1' 69.64(15)
C11' C12' H26 125.7
C13' C12' H26 125.7
Fe1' C12' H26 126.9
C12' C11' C10' 108.3(2)
C12' C11' Fe1' 70.18(15)
C10' C11' Fe1' 69.57(14)
C12' C11' H27 125.9
C10' C11' H27 125.9
Fe1' C11' H27 126.0
N1' C5' C6' 128.3(2)
N1' C5' C9' 124.5(2)
C6' C5' C9' 107.0(2)
N1' C5' Fe1' 122.81(16)
C6' C5' Fe1' 69.25(15)
C9' C5' Fe1' 69.11(14)
C7' C6' C5' 108.5(2)
C7' C6' Fe1' 69.47(16)
C5' C6' Fe1' 70.10(15)
C7' C6' H29 125.8
C5' C6' H29 125.8
Fe1' C6' H29 126.2
C8' C7' C6' 107.9(3)
C8' C7' Fe1' 69.73(16)
C6' C7' Fe1' 69.66(16)
C8' C7' H30 126.0
C6' C7' H30 126.0
Fe1' C7' H30 126.2
C7' C8' C9' 108.2(3)
C7' C8' Fe1' 69.82(16)
C9' C8' Fe1' 69.71(15)
C7' C8' H31 125.9
C9' C8' H31 125.9
Fe1' C8' H31 126.1
C8' C9' C5' 108.4(2)
C8' C9' Fe1' 69.54(15)
C5' C9' Fe1' 70.05(14)
C8' C9' H32 125.8
C5' C9' H32 125.8
Fe1' C9' H32 126.2
C66 C65 N9 116.30(18)
C66 C65 H65A 108.2
N9 C65 H65A 108.2
C66 C65 H65B 108.2
N9 C65 H65B 108.2
H65A C65 H65B 107.4
C65 C66 C67 108.94(19)
C65 C66 H66A 109.9
C67 C66 H66A 109.9
C65 C66 H66B 109.9
C67 C66 H66B 109.9
H66A C66 H66B 108.3
C68 C67 C66 112.5(2)
C68 C67 H67A 109.1
C66 C67 H67A 109.1
C68 C67 H67B 109.1
C66 C67 H67B 109.1
H67A C67 H67B 107.8
C67 C68 H68A 109.5
C67 C68 H68B 109.5
H68A C68 H68B 109.5
C67 C68 H68C 109.5
H68A C68 H68C 109.5
H68B C68 H68C 109.5
N9 C69 C70 115.76(18)
N9 C69 H69A 108.3
C70 C69 H69A 108.3
N9 C69 H69B 108.3
C70 C69 H69B 108.3
H69A C69 H69B 107.4
C71 C70 C69 109.90(18)
C71 C70 H70A 109.7
C69 C70 H70A 109.7
C71 C70 H70B 109.7
C69 C70 H70B 109.7
H70A C70 H70B 108.2
C70 C71 C72 112.27(19)
C70 C71 H71A 109.1
C72 C71 H71A 109.1
C70 C71 H71B 109.1
C72 C71 H71B 109.1
H71A C71 H71B 107.9
C71 C72 H72A 109.5
C71 C72 H72B 109.5
H72A C72 H72B 109.5
C71 C72 H72C 109.5
H72A C72 H72C 109.5
H72B C72 H72C 109.5
N9 C73 C74 115.37(19)
N9 C73 H73A 108.4
C74 C73 H73A 108.4
N9 C73 H73B 108.4
C74 C73 H73B 108.4
H73A C73 H73B 107.5
C75 C74 C73 110.7(2)
C75 C74 H74A 109.5
C73 C74 H74A 109.5
C75 C74 H74B 109.5
C73 C74 H74B 109.5
H74A C74 H74B 108.1
C74 C75 C76 112.2(2)
C74 C75 H75A 109.2
C76 C75 H75A 109.2
C74 C75 H75B 109.2
C76 C75 H75B 109.2
H75A C75 H75B 107.9
C75 C76 H76A 109.5
C75 C76 H76B 109.5
H76A C76 H76B 109.5
C75 C76 H76C 109.5
H76A C76 H76C 109.5
H76B C76 H76C 109.5
C78 C77 N9 115.85(19)
C78 C77 H77A 108.3
N9 C77 H77A 108.3
C78 C77 H77B 108.3
N9 C77 H77B 108.3
H77A C77 H77B 107.4
C77 C78 C79 110.4(2)
C77 C78 H78A 109.6
C79 C78 H78A 109.6
C77 C78 H78B 109.6
C79 C78 H78B 109.6
H78A C78 H78B 108.1
C80 C79 C78 112.7(3)
C80 C79 H79A 109.0
C78 C79 H79A 109.0
C80 C79 H79B 109.0
C78 C79 H79B 109.0
H79A C79 H79B 107.8
C79 C80 H80A 109.5
C79 C80 H80B 109.5
H80A C80 H80B 109.5
C79 C80 H80C 109.5
H80A C80 H80C 109.5
H80B C80 H80C 109.5
C82 C81 N10 115.9(2)
C82 C81 H81A 108.3
N10 C81 H81A 108.3
C82 C81 H81B 108.3
N10 C81 H81B 108.3
H81A C81 H81B 107.4
C81 C82 C83 110.0(2)
C81 C82 H82A 109.7
C83 C82 H82A 109.7
C81 C82 H82B 109.7
C83 C82 H82B 109.7
H82A C82 H82B 108.2
C84 C83 C82 113.5(3)
C84 C83 H83A 108.9
C82 C83 H83A 108.9
C84 C83 H83B 108.9
C82 C83 H83B 108.9
H83A C83 H83B 107.7
C83 C84 H84A 109.5
C83 C84 H84B 109.5
H84A C84 H84B 109.5
C83 C84 H84C 109.5
H84A C84 H84C 109.5
H84B C84 H84C 109.5
N10 C85 C86 115.8(2)
N10 C85 H85A 108.3
C86 C85 H85A 108.3
N10 C85 H85B 108.3
C86 C85 H85B 108.3
H85A C85 H85B 107.4
C87 C86 C85 111.3(3)
C87 C86 H86A 109.4
C85 C86 H86A 109.4
C87 C86 H86B 109.4
C85 C86 H86B 109.4
H86A C86 H86B 108.0
C88 C87 C86 111.9(3)
C88 C87 H87A 109.2
C86 C87 H87A 109.2
C88 C87 H87B 109.2
C86 C87 H87B 109.2
H87A C87 H87B 107.9
C87 C88 H88A 109.5
C87 C88 H88B 109.5
H88A C88 H88B 109.5
C87 C88 H88C 109.5
H88A C88 H88C 109.5
H88B C88 H88C 109.5
C90 C89 N10 115.6(2)
C90 C89 H89A 108.4
N10 C89 H89A 108.4
C90 C89 H89B 108.4
N10 C89 H89B 108.4
H89A C89 H89B 107.4
C89 C90 C91 110.6(2)
C89 C90 H90A 109.5
C91 C90 H90A 109.5
C89 C90 H90B 109.5
C91 C90 H90B 109.5
H90A C90 H90B 108.1
C92 C91 C90 113.8(3)
C92 C91 H91A 108.8
C90 C91 H91A 108.8
C92 C91 H91B 108.8
C90 C91 H91B 108.8
H91A C91 H91B 107.7
C91 C92 H92A 109.5
C91 C92 H92B 109.5
H92A C92 H92B 109.5
C91 C92 H92C 109.5
H92A C92 H92C 109.5
H92B C92 H92C 109.5
C94 C93 N10 116.5(2)
C94 C93 H93A 108.2
N10 C93 H93A 108.2
C94 C93 H93B 108.2
N10 C93 H93B 108.2
H93A C93 H93B 107.3
C93 C94 C95A 123.7(4)
C93 C94 C95 99.2(4)
C95A C94 C95 27.4(3)
C93 C94 H94A 111.9
C95A C94 H94A 107.7
C95 C94 H94A 111.9
C93 C94 H94B 111.9
C95A C94 H94B 89.5
C95 C94 H94B 111.9
H94A C94 H94B 109.6
C96 C95 C94 105.8(6)
C96 C95 H95A 107(2)
C94 C95 H95A 132(2)
C96 C95 H95B 115(2)
C94 C95 H95B 114(3)
H95A C95 H95B 83(3)
C95 C96 H96A 109.5
C95 C96 H96B 109.5
H96A C96 H96B 109.5
C95 C96 H96C 109.5
H96A C96 H96C 109.5
H96B C96 H96C 109.5
C96A C95A C94 109.2(6)
C96A C95A H95C 109.8
C94 C95A H95C 109.8
C96A C95A H95D 109.8
C94 C95A H95D 109.8
H95C C95A H95D 108.3
C96A C95A H95B 76.9(19)
C94 C95A H95B 96.0(19)
H95C C95A H95B 43.3
H95D C95A H95B 148.2
C95A C96A H96D 109.5
C95A C96A H96E 109.5
H96D C96A H96E 109.5
C95A C96A H96F 109.5
H96D C96A H96F 109.5
H96E C96A H96F 109.5
C95A C96A H95A 95(3)
H96D C96A H95A 77.6
H96E C96A H95A 43.1
H96F C96A H95A 149.8
C98 C97 N11 115.3(2)
C98 C97 H97A 108.4
N11 C97 H97A 108.4
C98 C97 H97B 108.4
N11 C97 H97B 108.4
H97A C97 H97B 107.5
C97 C98 C99 110.3(2)
C97 C98 H98A 109.6
C99 C98 H98A 109.6
C97 C98 H98B 109.6
C99 C98 H98B 109.6
H98A C98 H98B 108.1
C100 C99 C98 111.4(2)
C100 C99 H99A 109.3
C98 C99 H99A 109.3
C100 C99 H99B 109.3
C98 C99 H99B 109.3
H99A C99 H99B 108.0
C99 C100 H10A 109.5
C99 C100 H10B 109.5
H10A C100 H10B 109.5
C99 C100 H10C 109.5
H10A C100 H10C 109.5
H10B C100 H10C 109.5
C102 C101 N11 116.0(2)
C102 C101 H10D 108.3
N11 C101 H10D 108.3
C102 C101 H10E 108.3
N11 C101 H10E 108.3
H10D C101 H10E 107.4
C101 C102 C013 110.8(2)
C101 C102 H10F 109.5
C013 C102 H10F 109.5
C101 C102 H10G 109.5
C013 C102 H10G 109.5
H10F C102 H10G 108.1
C013 C104 H10H 109.5
C013 C104 H10I 109.5
H10H C104 H10I 109.5
C013 C104 H10J 109.5
H10H C104 H10J 109.5
H10I C104 H10J 109.5
N11 C105 C106 115.6(3)
N11 C105 H10K 108.4
C106 C105 H10K 108.4
N11 C105 H10L 108.4
C106 C105 H10L 108.4
H10K C105 H10L 107.4
C105 C106 C107 107.9(3)
C105 C106 H10M 110.1
C107 C106 H10M 110.1
C105 C106 H10N 110.1
C107 C106 H10N 110.1
H10M C106 H10N 108.4
C8A C107 C108 61.9(8)
C8A C107 C106 134.4(10)
C108 C107 C106 112.2(4)
C8A C107 H10O 48.0
C108 C107 H10O 109.2
C106 C107 H10O 109.2
C8A C107 H10P 115.3
C108 C107 H10P 109.2
C106 C107 H10P 109.2
H10O C107 H10P 107.9
C107 C108 H10Q 109.5
C107 C108 H10R 109.5
H10Q C108 H10R 109.5
C107 C108 H10S 109.5
H10Q C108 H10S 109.5
H10R C108 H10S 109.5
C107 C8A H8'1 109.5
C107 C8A H8'2 109.5
H8'1 C8A H8'2 109.5
C107 C8A H8'3 109.5
H8'1 C8A H8'3 109.5
H8'2 C8A H8'3 109.5
C110 C109 N11 120.5(5)
C110 C109 C1A 24.6(3)
N11 C109 C1A 111.6(4)
C110 C109 H10T 107.2
N11 C109 H10T 107.2
C1A C109 H10T 90.1
C110 C109 H10U 107.2
N11 C109 H10U 107.2
C1A C109 H10U 130.4
H10T C109 H10U 106.8
C109 C110 C111 110.4(8)
C109 C110 H11A 109.6
C111 C110 H11A 109.6
C109 C110 H11B 109.6
C111 C110 H11B 109.6
H11A C110 H11B 108.1
C112 C111 C110 117.0(10)
C112 C111 H11C 108.0
C110 C111 H11C 108.0
C112 C111 H11D 108.0
C110 C111 H11D 108.0
H11C C111 H11D 107.3
C111 C112 H11E 109.5
C111 C112 H11F 109.5
H11E C112 H11F 109.5
C111 C112 H11G 109.5
H11E C112 H11G 109.5
H11F C112 H11G 109.5
C2A C1A C109 107.5(6)
C2A C1A H1'1 110.2
C109 C1A H1'1 110.2
C2A C1A H1'2 110.2
C109 C1A H1'2 110.2
H1'1 C1A H1'2 108.5
C3A C2A C1A 115.0(8)
C3A C2A H2'1 108.5
C1A C2A H2'1 108.5
C3A C2A H2'2 108.5
C1A C2A H2'2 108.5
H2'1 C2A H2'2 107.5
C2A C3A H3'1 109.5
C2A C3A H3'2 109.5
H3'1 C3A H3'2 109.5
C2A C3A H3'3 109.5
H3'1 C3A H3'3 109.5
H3'2 C3A H3'3 109.5
C114 C113 N12 115.4(2)
C114 C113 H11X 108.4
N12 C113 H11X 108.4
C114 C113 H11Y 108.4
N12 C113 H11Y 108.4
H11X C113 H11Y 107.5
C113 C114 C115 111.3(2)
C113 C114 H11R 109.4
C115 C114 H11R 109.4
C113 C114 H11Z 109.4
C115 C114 H11Z 109.4
H11R C114 H11Z 108.0
C116 C115 C114 113.8(2)
C116 C115 H11S 108.8
C114 C115 H11S 108.8
C116 C115 H11H 108.8
C114 C115 H11H 108.8
H11S C115 H11H 107.7
C115 C116 H11I 109.5
C115 C116 H11J 109.5
H11I C116 H11J 109.5
C115 C116 H11K 109.5
H11I C116 H11K 109.5
H11J C116 H11K 109.5
C118 C117 N12 116.9(2)
C118 C117 H11L 108.1
N12 C117 H11L 108.1
C118 C117 H11M 108.1
N12 C117 H11M 108.1
H11L C117 H11M 107.3
C117 C118 C119 109.5(2)
C117 C118 H11N 109.8
C119 C118 H11N 109.8
C117 C118 H11O 109.8
C119 C118 H11O 109.8
H11N C118 H11O 108.2
C120 C119 C118 113.1(3)
C120 C119 H11P 109.0
C118 C119 H11P 109.0
C120 C119 H11Q 109.0
C118 C119 H11Q 109.0
H11P C119 H11Q 107.8
C119 C120 H12A 109.5
C119 C120 H12B 109.5
H12A C120 H12B 109.5
C119 C120 H12C 109.5
H12A C120 H12C 109.5
H12B C120 H12C 109.5
C122 C121 N12 115.9(2)
C122 C121 H12D 108.3
N12 C121 H12D 108.3
C122 C121 H12E 108.3
N12 C121 H12E 108.3
H12D C121 H12E 107.4
C123 C122 C121 110.4(2)
C123 C122 H12F 109.6
C121 C122 H12F 109.6
C123 C122 H12G 109.6
C121 C122 H12G 109.6
H12F C122 H12G 108.1
C122 C123 C124 112.3(2)
C122 C123 H12H 109.1
C124 C123 H12H 109.1
C122 C123 H12I 109.1
C124 C123 H12I 109.1
H12H C123 H12I 107.9
C123 C124 H12J 109.5
C123 C124 H12K 109.5
H12J C124 H12K 109.5
C123 C124 H12L 109.5
H12J C124 H12L 109.5
H12K C124 H12L 109.5
N12 C125 C126 117.2(2)
N12 C125 H12M 108.0
C126 C125 H12M 108.0
N12 C125 H12N 108.0
C126 C125 H12N 108.0
H12M C125 H12N 107.2
C125 C126 C127 108.8(2)
C125 C126 H12O 109.9
C127 C126 H12O 109.9
C125 C126 H12P 109.9
C127 C126 H12P 109.9
H12O C126 H12P 108.3
C128 C127 C126 112.8(2)
C128 C127 H12Q 109.0
C126 C127 H12Q 109.0
C128 C127 H12R 109.0
C126 C127 H12R 109.0
H12Q C127 H12R 107.8
C127 C128 H12S 109.5
C127 C128 H12T 109.5
H12S C128 H12T 109.5
C127 C128 H12U 109.5
H12S C128 H12U 109.5
H12T C128 H12U 109.5
C1 N1 C5 118.29(19)
C1 N1 Cu1 114.77(15)
C5 N1 Cu1 126.88(15)
C3 N2 C10 116.46(19)
C3 N2 Cu1 114.78(16)
C10 N2 Cu1 128.58(15)
C2 N3 C15 117.0(2)
C2 N3 Cu1 115.41(16)
C15 N3 Cu1 126.14(17)
C3' N2' C10' 117.4(2)
C3' N2' Cu1' 114.15(16)
C10' N2' Cu1' 128.36(15)
C1' N1' C5' 119.2(2)
C1' N1' Cu1' 114.07(16)
C5' N1' Cu1' 126.68(16)
C2' N3' C15' 116.9(2)
C2' N3' Cu1' 115.40(16)
C15' N3' Cu1' 127.71(15)
C69 N9 C73 111.36(17)
C69 N9 C77 105.72(16)
C73 N9 C77 112.25(18)
C69 N9 C65 111.04(18)
C73 N9 C65 105.62(16)
C77 N9 C65 110.96(16)
C85 N10 C89 110.8(2)
C85 N10 C93 105.4(2)
C89 N10 C93 112.07(19)
C85 N10 C81 111.0(2)
C89 N10 C81 105.80(19)
C93 N10 C81 111.8(2)
C105 N11 C101 105.4(2)
C105 N11 C109 110.6(2)
C101 N11 C109 112.4(2)
C105 N11 C97 112.0(2)
C101 N11 C97 111.4(2)
C109 N11 C97 105.2(2)
C125 N12 C117 105.15(18)
C125 N12 C113 111.61(19)
C117 N12 C113 111.20(18)
C125 N12 C121 111.24(18)
C117 N12 C121 111.59(18)
C113 N12 C121 106.16(18)
H1O O11 H2O 102(3)
C129 O12 H12 114(3)
C4 O4 Cu1 114.52(15)
C4' O4' Cu1' 114.79(16)
C6 Fe1 C11 138.71(10)
C6 Fe1 C10 108.18(10)
C11 Fe1 C10 41.06(10)
C6 Fe1 C14 107.07(11)
C11 Fe1 C14 68.77(10)
C10 Fe1 C14 40.90(9)
C6 Fe1 C7 40.79(10)
C11 Fe1 C7 176.84(11)
C10 Fe1 C7 141.04(11)
C14 Fe1 C7 114.34(11)
C6 Fe1 C12 175.67(11)
C11 Fe1 C12 40.80(9)
C10 Fe1 C12 68.89(10)
C14 Fe1 C12 68.61(10)
C7 Fe1 C12 140.06(10)
C6 Fe1 C5 40.87(10)
C11 Fe1 C5 109.07(10)
C10 Fe1 C5 103.68(9)
C14 Fe1 C5 130.47(10)
C7 Fe1 C5 68.67(10)
C12 Fe1 C5 142.20(11)
C6 Fe1 C13 135.68(11)
C11 Fe1 C13 68.46(10)
C10 Fe1 C13 68.58(9)
C14 Fe1 C13 40.59(10)
C7 Fe1 C13 114.12(11)
C12 Fe1 C13 40.64(10)
C5 Fe1 C13 171.01(10)
C6 Fe1 C9 68.62(11)
C11 Fe1 C9 108.39(10)
C10 Fe1 C9 131.10(10)
C14 Fe1 C9 170.40(10)
C7 Fe1 C9 68.46(11)
C12 Fe1 C9 115.70(11)
C5 Fe1 C9 40.82(10)
C13 Fe1 C9 147.96(11)
C6 Fe1 C8 68.31(11)
C11 Fe1 C8 136.84(11)
C10 Fe1 C8 171.27(10)
C14 Fe1 C8 147.21(11)
C7 Fe1 C8 40.58(11)
C12 Fe1 C8 115.06(11)
C5 Fe1 C8 68.28(10)
C13 Fe1 C8 119.71(10)
C9 Fe1 C8 40.40(10)
C14' Fe1' C8' 176.14(11)
C14' Fe1' C11' 68.84(11)
C8' Fe1' C11' 114.32(11)
C14' Fe1' C7' 137.77(12)
C8' Fe1' C7' 40.45(11)
C11' Fe1' C7' 146.16(11)
C14' Fe1' C9' 136.93(10)
C8' Fe1' C9' 40.75(10)
C11' Fe1' C9' 107.95(10)
C7' Fe1' C9' 68.35(12)
C14' Fe1' C6' 108.16(11)
C8' Fe1' C6' 68.37(11)
C11' Fe1' C6' 171.33(11)
C7' Fe1' C6' 40.87(11)
C9' Fe1' C6' 68.29(11)
C14' Fe1' C10' 40.95(10)
C8' Fe1' C10' 140.04(11)
C11' Fe1' C10' 41.27(10)
C7' Fe1' C10' 171.69(11)
C9' Fe1' C10' 107.39(10)
C6' Fe1' C10' 131.29(10)
C14' Fe1' C13' 40.95(10)
C8' Fe1' C13' 141.62(12)
C11' Fe1' C13' 68.54(11)
C7' Fe1' C13' 115.39(12)
C9' Fe1' C13' 176.17(12)
C6' Fe1' C13' 114.95(12)
C10' Fe1' C13' 69.01(11)
C14' Fe1' C12' 68.48(11)
C8' Fe1' C12' 115.34(11)
C11' Fe1' C12' 40.49(10)
C7' Fe1' C12' 119.30(12)
C9' Fe1' C12' 137.51(11)
C6' Fe1' C12' 147.00(11)
C10' Fe1' C12' 68.79(10)
C13' Fe1' C12' 40.53(11)
C14' Fe1' C5' 107.54(10)
C8' Fe1' C5' 68.76(11)
C11' Fe1' C5' 131.54(10)
C7' Fe1' C5' 68.75(11)
C9' Fe1' C5' 40.84(10)
C6' Fe1' C5' 40.65(10)
C10' Fe1' C5' 103.27(10)
C13' Fe1' C5' 140.35(11)
C12' Fe1' C5' 171.62(11)
N3 Cu1 N2 162.02(9)
N3 Cu1 N1 83.12(8)
N2 Cu1 N1 103.82(8)
N3 Cu1 O4 94.63(8)
N2 Cu1 O4 82.99(8)
N1 Cu1 O4 164.31(8)
N3' Cu1' O4' 95.30(7)
N3' Cu1' N2' 161.88(8)
O4' Cu1' N2' 83.34(7)
N3' Cu1' N1' 82.99(8)
O4' Cu1' N1' 163.57(7)
N2' Cu1' N1' 103.29(8)

loop_
_geom_bond_atom_site_label_1
_geom_bond_atom_site_label_2
_geom_bond_distance
C1 O1 1.241(3)
C1 N1 1.340(3)
C1 C2 1.550(3)
C129 O12 1.427(4)
C129 H1A1 0.9600
C129 H1A2 0.9600
C129 H1A3 0.9600
C2 O6 1.239(3)
C2 N3 1.320(3)
C3 O2 1.235(3)
C3 N2 1.339(3)
C3 C4 1.544(4)
C4 O5 1.227(3)
C4 O4 1.275(3)
C15 N3 1.460(3)
C15 H5A 0.9600
C15 H5B 0.9600
C15 H5C 0.9600
C5 N1 1.415(3)
C5 C6 1.423(4)
C5 C9 1.427(3)
C5 Fe1 2.045(2)
C9 C8 1.414(4)
C9 Fe1 2.047(2)
C9 H8 0.9300
C8 C7 1.418(4)
C8 Fe1 2.049(2)
C8 H9 0.9300
C7 C6 1.419(4)
C7 Fe1 2.042(2)
C7 H10 0.9300
C6 Fe1 2.029(2)
C6 H11 0.9300
C10 N2 1.419(3)
C10 C14 1.423(3)
C10 C11 1.427(3)
C10 Fe1 2.033(2)
C013 C104 1.499(4)
C013 C102 1.522(4)
C013 H01A 0.9700
C013 H01B 0.9700
C14 C13 1.417(3)
C14 Fe1 2.040(2)
C14 H13 0.9300
C13 C12 1.420(4)
C13 Fe1 2.046(2)
C13 H14 0.9300
C12 C11 1.422(3)
C12 Fe1 2.044(2)
C12 H15 0.9300
C11 Fe1 2.034(2)
C11 H16 0.9300
C3' O2' 1.245(3)
C3' N2' 1.333(3)
C3' C4' 1.540(4)
C4' O5' 1.225(3)
C4' O4' 1.289(3)
C1' O1' 1.249(3)
C1' N1' 1.326(3)
C1' C2' 1.536(3)
C2' O6' 1.251(3)
C2' N3' 1.321(3)
C15' N3' 1.452(3)
C15' H22A 0.9600
C15' H22B 0.9600
C15' H22C 0.9600
C10' N2' 1.413(3)
C10' C14' 1.422(3)
C10' C11' 1.434(3)
C10' Fe1' 2.038(2)
C14' C13' 1.423(4)
C14' Fe1' 2.028(3)
C14' H24 0.9300
C13' C12' 1.415(4)
C13' Fe1' 2.041(3)
C13' H25 0.9300
C12' C11' 1.410(4)
C12' Fe1' 2.043(3)
C12' H26 0.9300
C11' Fe1' 2.032(3)
C11' H27 0.9300
C5' N1' 1.408(3)
C5' C6' 1.417(4)
C5' C9' 1.423(3)
C5' Fe1' 2.045(2)
C6' C7' 1.420(4)
C6' Fe1' 2.034(3)
C6' H29 0.9300
C7' C8' 1.404(4)
C7' Fe1' 2.032(3)
C7' H30 0.9300
C8' C9' 1.415(4)
C8' Fe1' 2.031(3)
C8' H31 0.9300
C9' Fe1' 2.033(3)
C9' H32 0.9300
C65 C66 1.512(3)
C65 N9 1.527(3)
C65 H65A 0.9700
C65 H65B 0.9700
C66 C67 1.525(3)
C66 H66A 0.9700
C66 H66B 0.9700
C67 C68 1.506(4)
C67 H67A 0.9700
C67 H67B 0.9700
C68 H68A 0.9600
C68 H68B 0.9600
C68 H68C 0.9600
C69 N9 1.513(3)
C69 C70 1.522(3)
C69 H69A 0.9700
C69 H69B 0.9700
C70 C71 1.518(3)
C70 H70A 0.9700
C70 H70B 0.9700
C71 C72 1.529(3)
C71 H71A 0.9700
C71 H71B 0.9700
C72 H72A 0.9600
C72 H72B 0.9600
C72 H72C 0.9600
C73 N9 1.515(3)
C73 C74 1.520(3)
C73 H73A 0.9700
C73 H73B 0.9700
C74 C75 1.515(4)
C74 H74A 0.9700
C74 H74B 0.9700
C75 C76 1.529(4)
C75 H75A 0.9700
C75 H75B 0.9700
C76 H76A 0.9600
C76 H76B 0.9600
C76 H76C 0.9600
C77 C78 1.507(3)
C77 N9 1.521(3)
C77 H77A 0.9700
C77 H77B 0.9700
C78 C79 1.537(4)
C78 H78A 0.9700
C78 H78B 0.9700
C79 C80 1.489(4)
C79 H79A 0.9700
C79 H79B 0.9700
C80 H80A 0.9600
C80 H80B 0.9600
C80 H80C 0.9600
C81 C82 1.505(4)
C81 N10 1.522(3)
C81 H81A 0.9700
C81 H81B 0.9700
C82 C83 1.516(4)
C82 H82A 0.9700
C82 H82B 0.9700
C83 C84 1.475(4)
C83 H83A 0.9700
C83 H83B 0.9700
C84 H84A 0.9600
C84 H84B 0.9600
C84 H84C 0.9600
C85 N10 1.509(3)
C85 C86 1.512(4)
C85 H85A 0.9700
C85 H85B 0.9700
C86 C87 1.509(4)
C86 H86A 0.9700
C86 H86B 0.9700
C87 C88 1.469(5)
C87 H87A 0.9700
C87 H87B 0.9700
C88 H88A 0.9600
C88 H88B 0.9600
C88 H88C 0.9600
C89 C90 1.506(4)
C89 N10 1.522(3)
C89 H89A 0.9700
C89 H89B 0.9700
C90 C91 1.522(4)
C90 H90A 0.9700
C90 H90B 0.9700
C91 C92 1.520(4)
C91 H91A 0.9700
C91 H91B 0.9700
C92 H92A 0.9600
C92 H92B 0.9600
C92 H92C 0.9600
C93 C94 1.497(4)
C93 N10 1.519(3)
C93 H93A 0.9700
C93 H93B 0.9700
C94 C95A 1.544(9)
C94 C95 1.559(8)
C94 H94A 0.9700
C94 H94B 0.9700
C95 C96 1.491(9)
C95 H95A 1.17(5)
C95 H95B 1.00(5)
C96 H96A 0.9600
C96 H96B 0.9600
C96 H96C 0.9600
C95A C96A 1.511(10)
C95A H95C 0.9700
C95A H95D 0.9700
C96A H96D 0.9600
C96A H96E 0.9600
C96A H96F 0.9600
C96A H95A 0.92(4)
C97 C98 1.513(3)
C97 N11 1.520(3)
C97 H97A 0.9700
C97 H97B 0.9700
C98 C99 1.529(3)
C98 H98A 0.9700
C98 H98B 0.9700
C99 C100 1.509(4)
C99 H99A 0.9700
C99 H99B 0.9700
C100 H10A 0.9600
C100 H10B 0.9600
C100 H10C 0.9600
C101 C102 1.499(4)
C101 N11 1.508(4)
C101 H10D 0.9700
C101 H10E 0.9700
C102 H10F 0.9700
C102 H10G 0.9700
C104 H10H 0.9600
C104 H10I 0.9600
C104 H10J 0.9600
C105 N11 1.507(4)
C105 C106 1.508(5)
C105 H10K 0.9700
C105 H10L 0.9700
C106 C107 1.539(6)
C106 H10M 0.9700
C106 H10N 0.9700
C107 C8A 1.216(16)
C107 C108 1.411(6)
C107 H10O 0.9700
C107 H10P 0.9700
C108 H10Q 0.9600
C108 H10R 0.9600
C108 H10S 0.9600
C8A H8'1 0.9600
C8A H8'2 0.9600
C8A H8'3 0.9600
C109 C110 1.462(10)
C109 N11 1.519(3)
C109 C1A 1.627(9)
C109 H10T 0.9700
C109 H10U 0.9700
C110 C111 1.504(11)
C110 H11A 0.9700
C110 H11B 0.9700
C111 C112 1.446(12)
C111 H11C 0.9700
C111 H11D 0.9700
C112 H11E 0.9600
C112 H11F 0.9600
C112 H11G 0.9600
C1A C2A 1.544(9)
C1A H1'1 0.9700
C1A H1'2 0.9700
C2A C3A 1.429(12)
C2A H2'1 0.9700
C2A H2'2 0.9700
C3A H3'1 0.9600
C3A H3'2 0.9600
C3A H3'3 0.9600
C113 C114 1.520(4)
C113 N12 1.518(3)
C113 H11X 0.9700
C113 H11Y 0.9700
C114 C115 1.521(4)
C114 H11R 0.9700
C114 H11Z 0.9700
C115 C116 1.516(4)
C115 H11S 0.9700
C115 H11H 0.9700
C116 H11I 0.9600
C116 H11J 0.9600
C116 H11K 0.9600
C117 C118 1.515(4)
C117 N12 1.519(3)
C117 H11L 0.9700
C117 H11M 0.9700
C118 C119 1.529(4)
C118 H11N 0.9700
C118 H11O 0.9700
C119 C120 1.506(4)
C119 H11P 0.9700
C119 H11Q 0.9700
C120 H12A 0.9600
C120 H12B 0.9600
C120 H12C 0.9600
C121 C122 1.517(3)
C121 N12 1.521(3)
C121 H12D 0.9700
C121 H12E 0.9700
C122 C123 1.518(4)
C122 H12F 0.9700
C122 H12G 0.9700
C123 C124 1.519(4)
C123 H12H 0.9700
C123 H12I 0.9700
C124 H12J 0.9600
C124 H12K 0.9600
C124 H12L 0.9600
C125 N12 1.508(3)
C125 C126 1.513(3)
C125 H12M 0.9700
C125 H12N 0.9700
C126 C127 1.531(3)
C126 H12O 0.9700
C126 H12P 0.9700
C127 C128 1.501(4)
C127 H12Q 0.9700
C127 H12R 0.9700
C128 H12S 0.9600
C128 H12T 0.9600
C128 H12U 0.9600
N1 Cu1 1.9585(19)
N2 Cu1 1.9439(19)
N3 Cu1 1.928(2)
N2' Cu1' 1.9597(19)
N1' Cu1' 1.9585(19)
N3' Cu1' 1.9389(19)
O11 H1O 0.884(17)
O11 H2O 0.810(17)
O12 H12 0.84(4)
O4 Cu1 1.9720(17)
O4' Cu1' 1.9472(15)

loop_
_geom_torsion_atom_site_label_1
_geom_torsion_atom_site_label_2
_geom_torsion_atom_site_label_3
_geom_torsion_atom_site_label_4
_geom_torsion
O1 C1 C2 O6 -8.3(4)
N1 C1 C2 O6 172.8(2)
O1 C1 C2 N3 171.4(2)
N1 C1 C2 N3 -7.5(3)
O2 C3 C4 O5 -10.0(4)
N2 C3 C4 O5 170.6(3)
O2 C3 C4 O4 170.5(2)
N2 C3 C4 O4 -8.8(3)
N1 C5 C9 C8 176.0(2)
C6 C5 C9 C8 0.7(3)
Fe1 C5 C9 C8 59.52(17)
N1 C5 C9 Fe1 116.5(2)
C6 C5 C9 Fe1 -58.81(16)
C5 C9 C8 C7 -0.6(3)
Fe1 C9 C8 C7 58.75(17)
C5 C9 C8 Fe1 -59.30(16)
C9 C8 C7 C6 0.2(3)
Fe1 C8 C7 C6 59.12(16)
C9 C8 C7 Fe1 -58.94(17)
C8 C7 C6 C5 0.3(3)
Fe1 C7 C6 C5 59.91(16)
C8 C7 C6 Fe1 -59.65(17)
N1 C5 C6 C7 -176.0(2)
C9 C5 C6 C7 -0.6(3)
Fe1 C5 C6 C7 -59.85(16)
N1 C5 C6 Fe1 -116.2(2)
C9 C5 C6 Fe1 59.26(16)
N2 C10 C14 C13 175.3(2)
C11 C10 C14 C13 0.0(2)
Fe1 C10 C14 C13 59.43(16)
N2 C10 C14 Fe1 115.9(2)
C11 C10 C14 Fe1 -59.39(15)
C10 C14 C13 C12 -0.2(3)
Fe1 C14 C13 C12 58.86(16)
C10 C14 C13 Fe1 -59.04(16)
C14 C13 C12 C11 0.2(3)
Fe1 C13 C12 C11 59.03(16)
C14 C13 C12 Fe1 -58.79(16)
C13 C12 C11 C10 -0.2(3)
Fe1 C12 C11 C10 59.15(15)
C13 C12 C11 Fe1 -59.37(16)
N2 C10 C11 C12 -175.20(19)
C14 C10 C11 C12 0.1(2)
Fe1 C10 C11 C12 -59.47(16)
N2 C10 C11 Fe1 -115.7(2)
C14 C10 C11 Fe1 59.58(15)
O2' C3' C4' O5' 2.8(3)
N2' C3' C4' O5' -175.3(2)
O2' C3' C4' O4' -178.34(19)
N2' C3' C4' O4' 3.6(3)
O1' C1' C2' O6' 0.2(3)
N1' C1' C2' O6' -177.5(2)
O1' C1' C2' N3' 178.6(2)
N1' C1' C2' N3' 0.9(3)
N2' C10' C14' C13' -175.3(2)
C11' C10' C14' C13' -0.4(3)
Fe1' C10' C14' C13' -59.52(19)
N2' C10' C14' Fe1' -115.8(2)
C11' C10' C14' Fe1' 59.09(16)
C10' C14' C13' C12' 0.1(3)
Fe1' C14' C13' C12' -59.38(19)
C10' C14' C13' Fe1' 59.44(18)
C14' C13' C12' C11' 0.3(3)
Fe1' C13' C12' C11' -58.55(18)
C14' C13' C12' Fe1' 58.89(19)
C13' C12' C11' C10' -0.6(3)
Fe1' C12' C11' C10' -59.35(17)
C13' C12' C11' Fe1' 58.74(19)
N2' C10' C11' C12' 175.4(2)
C14' C10' C11' C12' 0.6(3)
Fe1' C10' C11' C12' 59.73(18)
N2' C10' C11' Fe1' 115.7(2)
C14' C10' C11' Fe1' -59.09(17)
N1' C5' C6' C7' 175.1(2)
C9' C5' C6' C7' 0.0(3)
Fe1' C5' C6' C7' 59.1(2)
N1' C5' C6' Fe1' 116.0(2)
C9' C5' C6' Fe1' -59.03(17)
C5' C6' C7' C8' 0.0(3)
Fe1' C6' C7' C8' 59.4(2)
C5' C6' C7' Fe1' -59.44(19)
C6' C7' C8' C9' 0.0(3)
Fe1' C7' C8' C9' 59.37(18)
C6' C7' C8' Fe1' -59.4(2)
C7' C8' C9' C5' 0.0(3)
Fe1' C8' C9' C5' 59.47(17)
C7' C8' C9' Fe1' -59.4(2)
N1' C5' C9' C8' -175.3(2)
C6' C5' C9' C8' 0.0(3)
Fe1' C5' C9' C8' -59.16(18)
N1' C5' C9' Fe1' -116.2(2)
C6' C5' C9' Fe1' 59.12(18)
N9 C65 C66 C67 -171.85(18)
C65 C66 C67 C68 174.1(2)
N9 C69 C70 C71 -172.4(2)
C69 C70 C71 C72 179.8(2)
N9 C73 C74 C75 -173.4(2)
C73 C74 C75 C76 -172.4(2)
N9 C77 C78 C79 166.0(2)
C77 C78 C79 C80 -179.6(3)
N10 C81 C82 C83 -171.0(2)
C81 C82 C83 C84 177.3(3)
N10 C85 C86 C87 -178.9(3)
C85 C86 C87 C88 -176.8(3)
N10 C89 C90 C91 179.0(2)
C89 C90 C91 C92 -169.5(2)
N10 C93 C94 C95A -172.9(4)
N10 C93 C94 C95 173.8(4)
C93 C94 C95 C96 -175.1(5)
C95A C94 C95 C96 29.5(9)
C93 C94 C95A C96A -66.0(8)
C95 C94 C95A C96A -36.4(9)
N11 C97 C98 C99 -173.4(2)
C97 C98 C99 C100 -177.3(2)
N11 C101 C102 C013 178.2(2)
C104 C013 C102 C101 -175.7(2)
N11 C105 C106 C107 168.9(3)
C105 C106 C107 C8A -111.2(12)
C105 C106 C107 C108 177.1(3)
N11 C109 C110 C111 -172.3(5)
C1A C109 C110 C111 112.7(18)
C109 C110 C111 C112 -176.0(8)
C110 C109 C1A C2A -65.1(14)
N11 C109 C1A C2A 178.4(5)
C109 C1A C2A C3A 60.2(10)
N12 C113 C114 C115 -165.2(2)
C113 C114 C115 C116 72.4(4)
N12 C117 C118 C119 -178.1(2)
C117 C118 C119 C120 171.7(3)
N12 C121 C122 C123 -168.7(2)
C121 C122 C123 C124 -174.7(2)
N12 C125 C126 C127 169.5(2)
C125 C126 C127 C128 170.3(2)
O1 C1 N1 C5 2.4(4)
C2 C1 N1 C5 -178.9(2)
O1 C1 N1 Cu1 179.8(2)
C2 C1 N1 Cu1 -1.5(3)
C6 C5 N1 C1 -132.1(2)
C9 C5 N1 C1 53.4(3)
Fe1 C5 N1 C1 142.0(2)
C6 C5 N1 Cu1 50.8(3)
C9 C5 N1 Cu1 -123.7(2)
Fe1 C5 N1 Cu1 -35.1(3)
O2 C3 N2 C10 3.0(4)
C4 C3 N2 C10 -177.7(2)
O2 C3 N2 Cu1 -172.6(2)
C4 C3 N2 Cu1 6.7(3)
C14 C10 N2 C3 64.6(3)
C11 C10 N2 C3 -120.9(3)
Fe1 C10 N2 C3 152.25(19)
C14 C10 N2 Cu1 -120.5(2)
C11 C10 N2 Cu1 54.0(3)
Fe1 C10 N2 Cu1 -32.9(3)
O6 C2 N3 C15 -0.4(4)
C1 C2 N3 C15 179.9(2)
O6 C2 N3 Cu1 -167.3(2)
C1 C2 N3 Cu1 13.0(3)
O2' C3' N2' C10' 1.1(3)
C4' C3' N2' C10' 179.00(18)
O2' C3' N2' Cu1' 177.83(18)
C4' C3' N2' Cu1' -4.3(2)
C14' C10' N2' C3' -130.5(2)
C11' C10' N2' C3' 55.6(3)
Fe1' C10' N2' C3' 143.20(17)
C14' C10' N2' Cu1' 53.3(3)
C11' C10' N2' Cu1' -120.5(2)
Fe1' C10' N2' Cu1' -33.0(3)
O1' C1' N1' C5' -3.2(4)
C2' C1' N1' C5' 174.32(19)
O1' C1' N1' Cu1' 174.75(19)
C2' C1' N1' Cu1' -7.7(2)
C6' C5' N1' C1' 51.2(3)
C9' C5' N1' C1' -134.5(2)
Fe1' C5' N1' C1' 139.62(19)
C6' C5' N1' Cu1' -126.5(2)
C9' C5' N1' Cu1' 47.8(3)
Fe1' C5' N1' Cu1' -38.1(3)
O6' C2' N3' C15' 3.8(3)
C1' C2' N3' C15' -174.42(18)
O6' C2' N3' Cu1' -175.27(18)
C1' C2' N3' Cu1' 6.5(2)
C70 C69 N9 C73 -62.1(2)
C70 C69 N9 C77 175.7(2)
C70 C69 N9 C65 55.3(2)
C74 C73 N9 C69 -52.9(2)
C74 C73 N9 C77 65.4(2)
C74 C73 N9 C65 -173.59(19)
C78 C77 N9 C69 170.9(2)
C78 C77 N9 C73 49.3(3)
C78 C77 N9 C65 -68.6(3)
C66 C65 N9 C69 49.5(2)
C66 C65 N9 C73 170.36(19)
C66 C65 N9 C77 -67.8(3)
C86 C85 N10 C89 -55.2(3)
C86 C85 N10 C93 -176.7(2)
C86 C85 N10 C81 62.0(3)
C90 C89 N10 C85 -55.4(3)
C90 C89 N10 C93 62.1(3)
C90 C89 N10 C81 -175.8(2)
C94 C93 N10 C85 -178.2(2)
C94 C93 N10 C89 61.1(3)
C94 C93 N10 C81 -57.5(3)
C82 C81 N10 C85 60.9(3)
C82 C81 N10 C89 -178.8(2)
C82 C81 N10 C93 -56.5(3)
C106 C105 N11 C101 178.8(2)
C106 C105 N11 C109 57.0(3)
C106 C105 N11 C97 -60.0(3)
C102 C101 N11 C105 -177.1(2)
C102 C101 N11 C109 -56.5(3)
C102 C101 N11 C97 61.3(3)
C110 C109 N11 C105 49.3(5)
C1A C109 N11 C105 74.9(5)
C110 C109 N11 C101 -68.2(5)
C1A C109 N11 C101 -42.6(5)
C110 C109 N11 C97 170.4(5)
C1A C109 N11 C97 -164.0(5)
C98 C97 N11 C105 -50.9(3)
C98 C97 N11 C101 66.8(3)
C98 C97 N11 C109 -171.1(2)
C126 C125 N12 C117 175.2(2)
C126 C125 N12 C113 54.5(3)
C126 C125 N12 C121 -63.9(3)
C118 C117 N12 C125 176.0(2)
C118 C117 N12 C113 -63.0(3)
C118 C117 N12 C121 55.3(3)
C114 C113 N12 C125 62.1(3)
C114 C113 N12 C117 -54.9(3)
C114 C113 N12 C121 -176.5(2)
C122 C121 N12 C125 -52.1(3)
C122 C121 N12 C117 65.0(3)
C122 C121 N12 C113 -173.7(2)
O5 C4 O4 Cu1 -172.9(3)
C3 C4 O4 Cu1 6.5(3)
O5' C4' O4' Cu1' 177.74(18)
C3' C4' O4' Cu1' -1.1(2)
C7 C6 Fe1 C11 175.25(17)
C5 C6 Fe1 C11 56.0(2)
C7 C6 Fe1 C10 -150.71(16)
C5 C6 Fe1 C10 90.05(15)
C7 C6 Fe1 C14 -107.71(17)
C5 C6 Fe1 C14 133.05(14)
C5 C6 Fe1 C7 -119.2(2)
C7 C6 Fe1 C12 -103.7(13)
C5 C6 Fe1 C12 137.0(13)
C7 C6 Fe1 C5 119.2(2)
C7 C6 Fe1 C13 -73.1(2)
C5 C6 Fe1 C13 167.70(14)
C7 C6 Fe1 C9 81.38(17)
C5 C6 Fe1 C9 -37.86(14)
C7 C6 Fe1 C8 37.80(16)
C5 C6 Fe1 C8 -81.44(16)
C12 C11 Fe1 C6 173.44(17)
C10 C11 Fe1 C6 54.1(2)
C12 C11 Fe1 C10 119.4(2)
C12 C11 Fe1 C14 81.44(16)
C10 C11 Fe1 C14 -37.95(14)
C12 C11 Fe1 C7 -107.6(19)
C10 C11 Fe1 C7 133.0(19)
C10 C11 Fe1 C12 -119.4(2)
C12 C11 Fe1 C5 -151.52(15)
C10 C11 Fe1 C5 89.10(15)
C12 C11 Fe1 C13 37.70(15)
C10 C11 Fe1 C13 -81.68(15)
C12 C11 Fe1 C9 -108.31(16)
C10 C11 Fe1 C9 132.31(14)
C12 C11 Fe1 C8 -73.3(2)
C10 C11 Fe1 C8 167.34(15)
N2 C10 Fe1 C6 -25.7(2)
C14 C10 Fe1 C6 95.32(16)
C11 C10 Fe1 C6 -145.78(15)
N2 C10 Fe1 C11 120.1(3)
C14 C10 Fe1 C11 -118.9(2)
N2 C10 Fe1 C14 -121.0(3)
C11 C10 Fe1 C14 118.9(2)
N2 C10 Fe1 C7 -56.2(3)
C14 C10 Fe1 C7 64.8(2)
C11 C10 Fe1 C7 -176.33(16)
N2 C10 Fe1 C12 157.7(2)
C14 C10 Fe1 C12 -81.29(15)
C11 C10 Fe1 C12 37.62(14)
N2 C10 Fe1 C5 16.7(2)
C14 C10 Fe1 C5 137.66(15)
C11 C10 Fe1 C5 -103.44(15)
N2 C10 Fe1 C13 -158.5(2)
C14 C10 Fe1 C13 -37.53(15)
C11 C10 Fe1 C13 81.37(15)
N2 C10 Fe1 C9 51.5(3)
C14 C10 Fe1 C9 172.45(15)
C11 C10 Fe1 C9 -68.64(18)
N2 C10 Fe1 C8 39.2(8)
C14 C10 Fe1 C8 160.2(7)
C11 C10 Fe1 C8 -80.9(7)
C13 C14 Fe1 C6 142.36(15)
C10 C14 Fe1 C6 -98.28(15)
C13 C14 Fe1 C11 -81.26(16)
C10 C14 Fe1 C11 38.09(14)
C13 C14 Fe1 C10 -119.4(2)
C13 C14 Fe1 C7 99.28(16)
C10 C14 Fe1 C7 -141.37(15)
C13 C14 Fe1 C12 -37.31(15)
C10 C14 Fe1 C12 82.04(15)
C13 C14 Fe1 C5 -178.69(15)
C10 C14 Fe1 C5 -59.34(19)
C10 C14 Fe1 C13 119.4(2)
C13 C14 Fe1 C9 -155.8(6)
C10 C14 Fe1 C9 -36.4(7)
C13 C14 Fe1 C8 66.1(3)
C10 C14 Fe1 C8 -174.56(18)
C8 C7 Fe1 C6 118.9(2)
C6 C7 Fe1 C11 -82.6(19)
C8 C7 Fe1 C11 36(2)
C6 C7 Fe1 C10 47.7(2)
C8 C7 Fe1 C10 166.57(16)
C6 C7 Fe1 C14 88.21(17)
C8 C7 Fe1 C14 -152.89(15)
C6 C7 Fe1 C12 173.43(17)
C8 C7 Fe1 C12 -67.7(2)
C6 C7 Fe1 C5 -37.81(16)
C8 C7 Fe1 C5 81.09(16)
C6 C7 Fe1 C13 132.92(16)
C8 C7 Fe1 C13 -108.18(17)
C6 C7 Fe1 C9 -81.81(17)
C8 C7 Fe1 C9 37.09(15)
C6 C7 Fe1 C8 -118.9(2)
C13 C12 Fe1 C6 33.2(14)
C11 C12 Fe1 C6 -86.0(13)
C13 C12 Fe1 C11 119.1(2)
C13 C12 Fe1 C10 81.30(15)
C11 C12 Fe1 C10 -37.85(15)
C13 C12 Fe1 C14 37.27(14)
C11 C12 Fe1 C14 -81.88(16)
C13 C12 Fe1 C7 -65.5(2)
C11 C12 Fe1 C7 175.31(17)
C13 C12 Fe1 C5 166.48(16)
C11 C12 Fe1 C5 47.3(2)
C11 C12 Fe1 C13 -119.1(2)
C13 C12 Fe1 C9 -152.10(14)
C11 C12 Fe1 C9 88.76(16)
C13 C12 Fe1 C8 -107.17(16)
C11 C12 Fe1 C8 133.68(15)
N1 C5 Fe1 C6 118.7(3)
C9 C5 Fe1 C6 -119.0(2)
N1 C5 Fe1 C11 -25.9(2)
C6 C5 Fe1 C11 -144.62(15)
C9 C5 Fe1 C11 96.34(15)
N1 C5 Fe1 C10 16.6(2)
C6 C5 Fe1 C10 -102.09(15)
C9 C5 Fe1 C10 138.87(15)
N1 C5 Fe1 C14 52.0(3)
C6 C5 Fe1 C14 -66.67(18)
C9 C5 Fe1 C14 174.29(15)
N1 C5 Fe1 C7 156.4(2)
C6 C5 Fe1 C7 37.73(15)
C9 C5 Fe1 C7 -81.31(16)
N1 C5 Fe1 C12 -56.5(3)
C6 C5 Fe1 C12 -175.18(16)
C9 C5 Fe1 C12 65.8(2)
N1 C5 Fe1 C13 46.6(8)
C6 C5 Fe1 C13 -72.1(7)
C9 C5 Fe1 C13 168.8(6)
N1 C5 Fe1 C9 -122.3(3)
C6 C5 Fe1 C9 119.0(2)
N1 C5 Fe1 C8 -159.8(2)
C6 C5 Fe1 C8 81.50(16)
C9 C5 Fe1 C8 -37.54(15)
C14 C13 Fe1 C6 -56.7(2)
C12 C13 Fe1 C6 -176.61(15)
C14 C13 Fe1 C11 82.09(15)
C12 C13 Fe1 C11 -37.85(14)
C14 C13 Fe1 C10 37.81(14)
C12 C13 Fe1 C10 -82.13(15)
C12 C13 Fe1 C14 -119.9(2)
C14 C13 Fe1 C7 -99.88(16)
C12 C13 Fe1 C7 140.18(15)
C14 C13 Fe1 C12 119.9(2)
C14 C13 Fe1 C5 6.4(7)
C12 C13 Fe1 C5 -113.6(7)
C14 C13 Fe1 C9 172.58(18)
C12 C13 Fe1 C9 52.6(2)
C14 C13 Fe1 C8 -145.24(16)
C12 C13 Fe1 C8 94.82(17)
C8 C9 Fe1 C6 -81.23(17)
C5 C9 Fe1 C6 37.91(14)
C8 C9 Fe1 C11 142.71(16)
C5 C9 Fe1 C11 -98.15(16)
C8 C9 Fe1 C10 -177.15(16)
C5 C9 Fe1 C10 -58.01(19)
C8 C9 Fe1 C14 -146.1(6)
C5 C9 Fe1 C14 -27.0(7)
C8 C9 Fe1 C7 -37.25(16)
C5 C9 Fe1 C7 81.89(16)
C8 C9 Fe1 C12 99.20(18)
C5 C9 Fe1 C12 -141.66(15)
C8 C9 Fe1 C5 -119.1(2)
C8 C9 Fe1 C13 64.1(3)
C5 C9 Fe1 C13 -176.73(18)
C5 C9 Fe1 C8 119.1(2)
C9 C8 Fe1 C6 82.07(17)
C7 C8 Fe1 C6 -37.99(15)
C9 C8 Fe1 C11 -57.2(2)
C7 C8 Fe1 C11 -177.27(15)
C9 C8 Fe1 C10 14.3(8)
C7 C8 Fe1 C10 -105.8(7)
C9 C8 Fe1 C14 170.12(18)
C7 C8 Fe1 C14 50.1(3)
C9 C8 Fe1 C7 120.1(2)
C9 C8 Fe1 C12 -100.90(17)
C7 C8 Fe1 C12 139.04(16)
C9 C8 Fe1 C5 37.92(16)
C7 C8 Fe1 C5 -82.14(17)
C9 C8 Fe1 C13 -146.67(16)
C7 C8 Fe1 C13 93.27(18)
C7 C8 Fe1 C9 -120.1(2)
C10' C14' Fe1' C8' 107.0(17)
C13' C14' Fe1' C8' -133.3(16)
C10' C14' Fe1' C11' -38.40(14)
C13' C14' Fe1' C11' 81.23(18)
C10' C14' Fe1' C7' 167.61(17)
C13' C14' Fe1' C7' -72.8(2)
C10' C14' Fe1' C9' 55.6(2)
C13' C14' Fe1' C9' 175.24(17)
C10' C14' Fe1' C6' 132.96(15)
C13' C14' Fe1' C6' -107.41(18)
C13' C14' Fe1' C10' 119.6(2)
C10' C14' Fe1' C13' -119.6(2)
C10' C14' Fe1' C12' -82.01(16)
C13' C14' Fe1' C12' 37.61(16)
C10' C14' Fe1' C5' 90.17(16)
C13' C14' Fe1' C5' -150.21(17)
C7' C8' Fe1' C14' 64.5(17)
C9' C8' Fe1' C14' -54.9(17)
C7' C8' Fe1' C11' -151.02(17)
C9' C8' Fe1' C11' 89.64(18)
C9' C8' Fe1' C7' -119.3(2)
C7' C8' Fe1' C9' 119.3(2)
C7' C8' Fe1' C6' 37.93(17)
C9' C8' Fe1' C6' -81.41(17)
C7' C8' Fe1' C10' 167.13(17)
C9' C8' Fe1' C10' 47.8(2)
C7' C8' Fe1' C13' -65.4(3)
C9' C8' Fe1' C13' 175.28(18)
C7' C8' Fe1' C12' -106.21(18)
C9' C8' Fe1' C12' 134.45(16)
C7' C8' Fe1' C5' 81.75(18)
C9' C8' Fe1' C5' -37.60(15)
C12' C11' Fe1' C14' -81.22(16)
C10' C11' Fe1' C14' 38.11(14)
C12' C11' Fe1' C8' 101.18(17)
C10' C11' Fe1' C8' -139.48(15)
C12' C11' Fe1' C7' 66.8(3)
C10' C11' Fe1' C7' -173.84(19)
C12' C11' Fe1' C9' 144.51(15)
C10' C11' Fe1' C9' -96.15(15)
C12' C11' Fe1' C6' -152.5(7)
C10' C11' Fe1' C6' -33.2(7)
C12' C11' Fe1' C10' -119.3(2)
C12' C11' Fe1' C13' -37.12(15)
C10' C11' Fe1' C13' 82.21(16)
C10' C11' Fe1' C12' 119.3(2)
C12' C11' Fe1' C5' -176.33(15)
C10' C11' Fe1' C5' -56.99(19)
C8' C7' Fe1' C14' -174.81(17)
C6' C7' Fe1' C14' -55.6(2)
C6' C7' Fe1' C8' 119.2(2)
C8' C7' Fe1' C11' 52.4(3)
C6' C7' Fe1' C11' 171.60(18)
C8' C7' Fe1' C9' -37.75(17)
C6' C7' Fe1' C9' 81.41(17)
C8' C7' Fe1' C6' -119.2(2)
C8' C7' Fe1' C10' -98.3(8)
C6' C7' Fe1' C10' 20.9(9)
C8' C7' Fe1' C13' 141.34(17)
C6' C7' Fe1' C13' -99.50(18)
C8' C7' Fe1' C12' 95.64(19)
C6' C7' Fe1' C12' -145.20(16)
C8' C7' Fe1' C5' -81.79(18)
C6' C7' Fe1' C5' 37.38(16)
C8' C9' Fe1' C14' 175.37(17)
C5' C9' Fe1' C14' 55.8(2)
C5' C9' Fe1' C8' -119.6(2)
C8' C9' Fe1' C11' -106.69(17)
C5' C9' Fe1' C11' 133.72(15)
C8' C9' Fe1' C7' 37.48(17)
C5' C9' Fe1' C7' -82.12(16)
C8' C9' Fe1' C6' 81.61(18)
C5' C9' Fe1' C6' -37.98(15)
C8' C9' Fe1' C10' -150.10(16)
C5' C9' Fe1' C10' 90.31(16)
C8' C9' Fe1' C13' -130.1(16)
C5' C9' Fe1' C13' 110.3(16)
C8' C9' Fe1' C12' -72.8(2)
C5' C9' Fe1' C12' 167.63(16)
C8' C9' Fe1' C5' 119.6(2)
C7' C6' Fe1' C14' 144.27(17)
C5' C6' Fe1' C14' -96.02(16)
C7' C6' Fe1' C8' -37.55(17)
C5' C6' Fe1' C8' 82.16(17)
C7' C6' Fe1' C11' -147.3(7)
C5' C6' Fe1' C11' -27.6(8)
C5' C6' Fe1' C7' 119.7(2)
C7' C6' Fe1' C9' -81.56(18)
C5' C6' Fe1' C9' 38.16(15)
C7' C6' Fe1' C10' -176.06(17)
C5' C6' Fe1' C10' -56.4(2)
C7' C6' Fe1' C13' 100.66(19)
C5' C6' Fe1' C13' -139.63(15)
C7' C6' Fe1' C12' 66.0(3)
C5' C6' Fe1' C12' -174.26(18)
C7' C6' Fe1' C5' -119.7(2)
N2' C10' Fe1' C14' 119.4(3)
C11' C10' Fe1' C14' -118.6(2)
N2' C10' Fe1' C8' -54.8(3)
C14' C10' Fe1' C8' -174.24(17)
C11' C10' Fe1' C8' 67.2(2)
N2' C10' Fe1' C11' -122.0(3)
C14' C10' Fe1' C11' 118.6(2)
N2' C10' Fe1' C7' 33.6(9)
C14' C10' Fe1' C7' -85.8(8)
C11' C10' Fe1' C7' 155.6(8)
N2' C10' Fe1' C9' -24.4(2)
C14' C10' Fe1' C9' -143.80(15)
C11' C10' Fe1' C9' 97.63(15)
N2' C10' Fe1' C6' 51.7(2)
C14' C10' Fe1' C6' -67.73(19)
C11' C10' Fe1' C6' 173.70(15)
N2' C10' Fe1' C13' 157.0(2)
C14' C10' Fe1' C13' 37.60(16)
C11' C10' Fe1' C13' -80.97(16)
N2' C10' Fe1' C12' -159.4(2)
C14' C10' Fe1' C12' 81.19(16)
C11' C10' Fe1' C12' -37.39(14)
N2' C10' Fe1' C5' 17.8(2)
C14' C10' Fe1' C5' -101.59(16)
C11' C10' Fe1' C5' 139.84(14)
C12' C13' Fe1' C14' 119.1(2)
C12' C13' Fe1' C8' -65.4(2)
C14' C13' Fe1' C8' 175.47(18)
C12' C13' Fe1' C11' 37.08(16)
C14' C13' Fe1' C11' -82.03(18)
C12' C13' Fe1' C7' -106.17(18)
C14' C13' Fe1' C7' 134.72(17)
C12' C13' Fe1' C9' 61.0(17)
C14' C13' Fe1' C9' -58.1(17)
C12' C13' Fe1' C6' -151.55(16)
C14' C13' Fe1' C6' 89.34(18)
C12' C13' Fe1' C10' 81.50(17)
C14' C13' Fe1' C10' -37.60(16)
C14' C13' Fe1' C12' -119.1(2)
C12' C13' Fe1' C5' 167.05(17)
C14' C13' Fe1' C5' 47.9(2)
C11' C12' Fe1' C14' 82.21(16)
C13' C12' Fe1' C14' -37.99(16)
C11' C12' Fe1' C8' -98.46(17)
C13' C12' Fe1' C8' 141.34(17)
C13' C12' Fe1' C11' -120.2(2)
C11' C12' Fe1' C7' -144.05(16)
C13' C12' Fe1' C7' 95.75(19)
C11' C12' Fe1' C9' -54.8(2)
C13' C12' Fe1' C9' -175.04(17)
C11' C12' Fe1' C6' 172.67(18)
C13' C12' Fe1' C6' 52.5(3)
C11' C12' Fe1' C10' 38.09(15)
C13' C12' Fe1' C10' -82.11(17)
C11' C12' Fe1' C13' 120.2(2)
C11' C12' Fe1' C5' 19.2(8)
C13' C12' Fe1' C5' -101.0(7)
N1' C5' Fe1' C14' -25.3(2)
C6' C5' Fe1' C14' 97.68(16)
C9' C5' Fe1' C14' -143.68(15)
N1' C5' Fe1' C8' 155.9(2)
C6' C5' Fe1' C8' -81.11(17)
C9' C5' Fe1' C8' 37.52(15)
N1' C5' Fe1' C11' 51.7(3)
C6' C5' Fe1' C11' 174.64(15)
C9' C5' Fe1' C11' -66.72(19)
N1' C5' Fe1' C7' -160.5(2)
C6' C5' Fe1' C7' -37.57(16)
C9' C5' Fe1' C7' 81.06(17)
N1' C5' Fe1' C9' 118.4(3)
C6' C5' Fe1' C9' -118.6(2)
N1' C5' Fe1' C6' -123.0(3)
C9' C5' Fe1' C6' 118.6(2)
N1' C5' Fe1' C10' 17.0(2)
C6' C5' Fe1' C10' 140.01(15)
C9' C5' Fe1' C10' -101.36(15)
N1' C5' Fe1' C13' -56.0(3)
C6' C5' Fe1' C13' 67.0(2)
C9' C5' Fe1' C13' -174.37(18)
N1' C5' Fe1' C12' 35.1(8)
C6' C5' Fe1' C12' 158.1(7)
C9' C5' Fe1' C12' -83.3(7)
C2 N3 Cu1 N2 102.9(3)
C15 N3 Cu1 N2 -62.6(4)
C2 N3 Cu1 N1 -11.20(19)
C15 N3 Cu1 N1 -176.7(2)
C2 N3 Cu1 O4 -175.59(19)
C15 N3 Cu1 O4 18.9(2)
C3 N2 Cu1 N3 80.5(3)
C10 N2 Cu1 N3 -94.5(3)
C3 N2 Cu1 N1 -168.54(17)
C10 N2 Cu1 N1 16.5(2)
C3 N2 Cu1 O4 -2.93(18)
C10 N2 Cu1 O4 -177.9(2)
C1 N1 Cu1 N3 6.56(18)
C5 N1 Cu1 N3 -176.3(2)
C1 N1 Cu1 N2 -156.56(17)
C5 N1 Cu1 N2 20.6(2)
C1 N1 Cu1 O4 89.1(3)
C5 N1 Cu1 O4 -93.7(3)
C4 O4 Cu1 N3 -164.4(2)
C4 O4 Cu1 N2 -2.4(2)
C4 O4 Cu1 N1 114.6(3)
C2' N3' Cu1' O4' -172.09(15)
C15' N3' Cu1' O4' 8.97(19)
C2' N3' Cu1' N2' 103.1(3)
C15' N3' Cu1' N2' -75.8(3)
C2' N3' Cu1' N1' -8.52(15)
C15' N3' Cu1' N1' 172.53(19)
C4' O4' Cu1' N3' -162.79(15)
C4' O4' Cu1' N2' -0.96(15)
C4' O4' Cu1' N1' 114.0(3)
C3' N2' Cu1' N3' 89.8(3)
C10' N2' Cu1' N3' -93.9(3)
C3' N2' Cu1' O4' 3.10(15)
C10' N2' Cu1' O4' 179.36(19)
C3' N2' Cu1' N1' -161.63(15)
C10' N2' Cu1' N1' 14.6(2)
C1' N1' Cu1' N3' 8.91(16)
C5' N1' Cu1' N3' -173.3(2)
C1' N1' Cu1' O4' 93.9(3)
C5' N1' Cu1' O4' -88.3(3)
C1' N1' Cu1' N2' -153.80(16)
C5' N1' Cu1' N2' 24.0(2)
